data_1548413
loop_
_publ_author_name
'Rebecca Smith'
'Inigo J. Vitorica-Yrezabal'
'Adrian Hill'
'Lee Brammer'

_publ_section_title
;
 Arene guest selectivity and pore flexibility in a metal-organic framework
 with semi-fluorinated channel walls
;
_journal_name_full 'Philosophical Transactions of the Royal Society A'
_journal_page_first 1
_journal_page_last 16
_journal_paper_doi 10.1098/rsta.2016.0031
_journal_volume 375
_journal_year 2017
_chemical_formula_moiety 'C96 H96 Ag16 F32 N16 O32, 13(C O)'
_chemical_formula_sum 'C109 H96 Ag16 F32 N16 O45'
_chemical_formula_weight 4683.93
_space_group_crystal_system trigonal
_space_group_IT_number 148
_space_group_name_Hall '-R 3'
_space_group_name_H-M_alt 'R -3'
_symmetry_space_group_name_Hall '-R 3'
_symmetry_space_group_name_H-M 'R -3 :H'
_atom_sites_solution_hydrogens geom
_atom_sites_solution_primary iterative
_cell_angle_alpha 90
_cell_angle_beta 90
_cell_angle_gamma 120
_cell_formula_units_Z 18
_cell_length_a 50.0474(6)
_cell_length_b 50.0474(6)
_cell_length_c 32.7348(4)
_cell_measurement_reflns_used 60504
_cell_measurement_temperature 150(2)
_cell_measurement_theta_max 25.6610
_cell_measurement_theta_min 2.1040
_cell_volume 71007.4(15)
_computing_cell_refinement
;
CrysAlisPro, Agilent Technologies,
Version 1.171.37.33 (release 27-03-2014 CrysAlis171 .NET)
(compiled Mar 27 2014,17:12:48)
;
_computing_data_collection
;
CrysAlisPro, Agilent Technologies,
Version 1.171.37.33 (release 27-03-2014 CrysAlis171 .NET)
(compiled Mar 27 2014,17:12:48)
;
_computing_data_reduction
;
CrysAlisPro, Agilent Technologies,
Version 1.171.37.33 (release 27-03-2014 CrysAlis171 .NET)
(compiled Mar 27 2014,17:12:48)
;
_computing_molecular_graphics 'Olex2 (Dolomanov et al., 2009)'
_computing_publication_material 'Olex2 (Dolomanov et al., 2009)'
_computing_structure_refinement 'ShelXL (Sheldrick, 2015)'
_computing_structure_solution 'olex2.solve (Bourhis et al., 2015)'
_diffrn_ambient_temperature 150.15
_diffrn_detector 'CCD plate'
_diffrn_measured_fraction_theta_full 0.999
_diffrn_measured_fraction_theta_max 0.999
_diffrn_measurement_details
;
#__ type_ start__ end____ width___ exp.time_
  1 omega   28.46  205.96   0.5000   10.0000
omega____ theta____ kappa____ phi______ frames
    -       40.0000   73.7540   69.2560 355

#__ type_ start__ end____ width___ exp.time_
  2 omega  -54.64   81.36   0.5000   10.0000
omega____ theta____ kappa____ phi______ frames
    -       40.0000   73.7540   66.7560 272

#__ type_ start__ end____ width___ exp.time_
  3 omega   -8.04   47.96   0.5000   10.0000
omega____ theta____ kappa____ phi______ frames
    -       40.0000   73.7537  -40.7444 112

#__ type_ start__ end____ width___ exp.time_
  4 phi    154.24  195.74   0.5000   10.0000
omega____ theta____ kappa____ phi______ frames
 -23.2440   40.0000   73.7540     -     83
;
_diffrn_measurement_device 'abstract diffractometer'
_diffrn_measurement_device_type 'Saxi-CrysAlisPro-abstract goniometer imported SAXI images'
_diffrn_measurement_method '\w and \p scans'
_diffrn_orient_matrix_UB_11 0.0100666000
_diffrn_orient_matrix_UB_12 -0.0061445000
_diffrn_orient_matrix_UB_13 0.0000559000
_diffrn_orient_matrix_UB_21 0.0107392000
_diffrn_orient_matrix_UB_22 0.0126486000
_diffrn_orient_matrix_UB_23 0.0119735000
_diffrn_orient_matrix_UB_31 -0.0071456000
_diffrn_orient_matrix_UB_32 -0.0083631000
_diffrn_orient_matrix_UB_33 0.0180644000
_diffrn_radiation_monochromator graphite
_diffrn_radiation_probe x-ray
_diffrn_radiation_type MoK\a
_diffrn_radiation_wavelength 0.71073
_diffrn_reflns_av_R_equivalents 0.0585
_diffrn_reflns_av_unetI/netI 0.0456
_diffrn_reflns_Laue_measured_fraction_full 0.999
_diffrn_reflns_Laue_measured_fraction_max 0.999
_diffrn_reflns_limit_h_max 50
_diffrn_reflns_limit_h_min -50
_diffrn_reflns_limit_k_max 57
_diffrn_reflns_limit_k_min -60
_diffrn_reflns_limit_l_max 39
_diffrn_reflns_limit_l_min -39
_diffrn_reflns_number 115207
_diffrn_reflns_point_group_measured_fraction_full 0.999
_diffrn_reflns_point_group_measured_fraction_max 0.999
_diffrn_reflns_theta_full 25.242
_diffrn_reflns_theta_max 25.350
_diffrn_reflns_theta_min 1.759
_diffrn_source 'Enhance (Mo) X-ray Source'
_exptl_absorpt_coefficient_mu 2.051
_exptl_absorpt_correction_T_max 1.00000
_exptl_absorpt_correction_T_min 0.72094
_exptl_absorpt_correction_type multi-scan
_exptl_absorpt_process_details
;
CrysAlisPro, Agilent Technologies,
Version 1.171.37.33 (release 27-03-2014 CrysAlis171 .NET)
(compiled Mar 27 2014,17:12:48)
Empirical absorption correction using spherical harmonics,
 implemented in SCALE3 ABSPACK scaling algorithm.
;
_exptl_crystal_colour 'clear light colourless'
_exptl_crystal_colour_lustre clear
_exptl_crystal_colour_modifier light
_exptl_crystal_colour_primary colourless
_exptl_crystal_density_diffrn 1.972
_exptl_crystal_description needle
_exptl_crystal_F_000 40716
_exptl_crystal_size_max 0.6
_exptl_crystal_size_mid 0.3
_exptl_crystal_size_min 0.3
_refine_diff_density_max 1.744
_refine_diff_density_min -1.157
_refine_diff_density_rms 0.182
_refine_ls_extinction_coef .
_refine_ls_extinction_method none
_refine_ls_goodness_of_fit_ref 1.124
_refine_ls_hydrogen_treatment constr
_refine_ls_matrix_type full
_refine_ls_number_parameters 1862
_refine_ls_number_reflns 28859
_refine_ls_number_restraints 747
_refine_ls_restrained_S_all 1.113
_refine_ls_R_factor_all 0.0682
_refine_ls_R_factor_gt 0.0565
_refine_ls_shift/su_max 0.001
_refine_ls_shift/su_mean 0.000
_refine_ls_structure_factor_coef Fsqd
_refine_ls_weighting_details 'w=1/[\s^2^(Fo^2^)+(0.0259P)^2^+2358.1863P] where P=(Fo^2^+2Fc^2^)/3'
_refine_ls_weighting_scheme calc
_refine_ls_wR_factor_gt 0.1114
_refine_ls_wR_factor_ref 0.1158
_reflns_Friedel_coverage 0.000
_reflns_Friedel_fraction_full .
_reflns_Friedel_fraction_max .
_reflns_number_gt 25078
_reflns_number_total 28859
_reflns_threshold_expression 'I > 2\s(I)'
_cod_data_source_file rsta20160031supp2.cif
_cod_data_source_block ilb1903
_cod_original_cell_volume 71007.5(18)
_cod_database_code 1548413
_shelx_space_group_comment
;
The symmetry employed for this shelxl refinement is uniquely defined
by the following loop, which should always be used as a source of
symmetry information in preference to the above space-group names.
They are only intended as comments.
;
_reflns_odcompleteness_completeness 99.89
_reflns_odcompleteness_iscentric 1
_reflns_odcompleteness_theta 25.30
_olex2_refinement_description
;
1. Twinned data refinement
 Scales: 0.5011(7) 0.4989(7)
2. Fixed Uiso
 At 1.5 times of:
  All C(H,H,H) groups
3. Restrained distances
 C6-O1C = C5-O1E = C1D-O17 = C1F-O9
 1.45 with sigma of 0.02
 O1J-C11
 1.45 with sigma of 0.02
 C1K-O12
 1.45 with sigma of 0.02
 C0AA-O14
 1.45 with sigma of 0.02
 C1I-O10
 1.45 with sigma of 0.02
 C4AA-O3AA
 1.45 with sigma of 0.02
 C1L-O1B
 1.45 with sigma of 0.02
 O1O-C6AA
 1.45 with sigma of 0.02
 O1M-C1G
 1.45 with sigma of 0.02
 C1N-O15
 1.45 with sigma of 0.02
 C1P-O1H
 1.45 with sigma of 0.02
4. Uiso/Uaniso restraints and constraints
O15 \\sim C1N: within 2A with sigma of 0.002 and sigma for terminal atoms of
0.004
N11 \\sim N21 \\sim N0AA \\sim N18 \\sim N1 \\sim N14 \\sim N16 \\sim N31 \\sim
N33 \\sim N35 \\sim N37 \\sim N44 \\sim N1X \\sim N2P: within 1.7A with sigma
of 0.002 and sigma for terminal atoms of 0.002
C16 \\sim C19 \\sim C25 \\sim C32 \\sim C38 \\sim C39 \\sim C40 \\sim C41 \\sim
C42 \\sim C45 \\sim C46 \\sim C47 \\sim C48 \\sim C49 \\sim C50 \\sim C13 \\sim
C18 \\sim C1A \\sim C1E \\sim C5AA \\sim C3AA \\sim C1J \\sim C8AA \\sim C2AA
\\sim N10 \\sim C21 \\sim C22 \\sim C23 \\sim C7AA \\sim C1O \\sim C26 \\sim
C27 \\sim C28 \\sim C1AA \\sim C30 \\sim C1Q \\sim C1R \\sim C1S \\sim C34
\\sim C1T \\sim C1U \\sim C37 \\sim C1V \\sim C1W \\sim C1Y \\sim C1Z \\sim C44
\\sim C2A \\sim C2C \\sim C2D \\sim C2E \\sim C2G \\sim N2H \\sim C2I \\sim C2J
\\sim C2K \\sim C2M \\sim C2N \\sim C2O \\sim C2Q \\sim C2R \\sim C2S \\sim C2T
\\sim C2U \\sim C2V \\sim C2W \\sim C2X \\sim C2Z \\sim C3A \\sim C3C \\sim C3D
\\sim C3E \\sim C3F \\sim C3H \\sim C3I \\sim C3J \\sim C3K \\sim C3L \\sim C3M
\\sim C3N \\sim C3P \\sim C3Q \\sim C3T \\sim C3U \\sim C3V \\sim C3W \\sim C3X
\\sim C3Z \\sim C4B \\sim C4C \\sim C4D \\sim C1 \\sim C7 \\sim C1C \\sim C8
\\sim C2 \\sim C3 \\sim C4 \\sim O17 \\sim O1C \\sim O9 \\sim O1E \\sim O14
\\sim O10 \\sim C11 \\sim O12 \\sim O15 \\sim O1B \\sim O3AA: within 1.7A with
sigma of 0.002 and sigma for terminal atoms of 0.002
C1R \\sim O22: within 2A with sigma of 0.001 and sigma for terminal atoms of
0.002
C2N \\sim O5AA \\sim O43: within 2A with sigma of 0.001 and sigma for terminal
atoms of 0.002
N33 \\sim C2Q \\sim C2A \\sim C2D \\sim C3J: within 2A with sigma of 0.001 and
sigma for terminal atoms of 0.002
N21 \\sim C38 \\sim C8AA \\sim N1 \\sim C45 \\sim C28: within 2A with sigma of
0.001 and sigma for terminal atoms of 0.002
Uanis(N31) = Uanis(C2R) = Uanis(C1Z)
5. Rigid body (RIGU) restrains
 F19, F1E, O30, O3, C1E, C1O, F2, O27, F1A, C18, C3AA, O28
 with sigma for 1-2 distances of 0.002 and sigma for 1-3 distances of 0.002
 N1, C8AA, C3X, C38, C3U, N21, C45, C32, C28, C2E
 with sigma for 1-2 distances of 0.004 and sigma for 1-3 distances of 0.004
 N31, C2R, C1Z, N37, C2AA, C3I, C46, C3P, C23, C3L
 with sigma for 1-2 distances of 0.002 and sigma for 1-3 distances of 0.002
 C1U, C2I, N14, C3K, C3E
 with sigma for 1-2 distances of 0.002 and sigma for 1-3 distances of 0.002
 O22, C1R, O28, O16, C42, O1A, C5AA, F1K, F1H, C4, F1G, F9
 with sigma for 1-2 distances of 0.002 and sigma for 1-3 distances of 0.002
 C1R, O22, Ag6
 with sigma for 1-2 distances of 0.002 and sigma for 1-3 distances of 0.002
 N33, C2A, C2D, C2Q, C3J, Ag14
 with sigma for 1-2 distances of 0.001 and sigma for 1-3 distances of 0.001
 C2N, O5AA, O43, Ag15, Ag3
 with sigma for 1-2 distances of 0.001 and sigma for 1-3 distances of 0.001
6. Others
 Fixed Sof: C1N(0.5) O15(0.5) O1O(0.5) C6AA(0.5)
7.a Idealised Me refined as rotating group:
 C19(H19A,H19B,H19C), C32(H32A,H32B,H32C), C39(H39A,H39B,H39C), C40(H40A,H40B,
 H40C), C41(H41A,H41B,H41C), C13(H13A,H13B,H13C), C23(H23A,H23B,H23C), C1Q(H1QA,
 H1QB,H1QC), C1S(H1SA,H1SB,H1SC), C1U(H1UA,H1UB,H1UC), C1Z(H1ZA,H1ZB,H1ZC),
 C2D(H2DA,H2DB,H2DC), C2E(H2EA,H2EB,H2EC), C2S(H2SA,H2SB,H2SC), C2T(H2TA,H2TB,
 H2TC), C2W(H2WA,H2WB,H2WC), C2X(H2XA,H2XB,H2XC), C3A(H3AA,H3AB,H3AC), C3E(H3EA,
 H3EB,H3EC), C3F(H3FA,H3FB,H3FC), C3I(H3IA,H3IB,H3IC), C3J(H3JA,H3JB,H3JC),
 C3L(H3LA,H3LB,H3LC), C3M(H3MA,H3MB,H3MC), C3N(H3NA,H3NB,H3NC), C3Q(H3QA,H3QB,
 H3QC), C3U(H3UA,H3UB,H3UC), C3X(H3XA,H3XB,H3XC), C3Z(H3ZA,H3ZB,H3ZC), C4B(H4BA,
 H4BB,H4BC), C4C(H4CA,H4CB,H4CC), C4D(H4DA,H4DB,H4DC)
;
_olex2_submission_special_instructions 'No special instructions were received'

loop_
_space_group_symop_operation_xyz
'x, y, z'
'-y, x-y, z'
'-x+y, -x, z'
'x+2/3, y+1/3, z+1/3'
'-y+2/3, x-y+1/3, z+1/3'
'-x+y+2/3, -x+1/3, z+1/3'
'x+1/3, y+2/3, z+2/3'
'-y+1/3, x-y+2/3, z+2/3'
'-x+y+1/3, -x+2/3, z+2/3'
'-x, -y, -z'
'y, -x+y, -z'
'x-y, x, -z'
'-x+2/3, -y+1/3, -z+1/3'
'y+2/3, -x+y+1/3, -z+1/3'
'x-y+2/3, x+1/3, -z+1/3'
'-x+1/3, -y+2/3, -z+2/3'
'y+1/3, -x+y+2/3, -z+2/3'
'x-y+1/3, x+2/3, -z+2/3'

loop_
_atom_site_label
_atom_site_type_symbol
_atom_site_fract_x
_atom_site_fract_y
_atom_site_fract_z
_atom_site_U_iso_or_equiv
_atom_site_adp_type
_atom_site_occupancy
_atom_site_site_symmetry_order
_atom_site_calc_flag
_atom_site_refinement_flags_posn
_atom_site_refinement_flags_adp
_atom_site_refinement_flags_occupancy
_atom_site_disorder_assembly
_atom_site_disorder_group
Ag1 Ag 0.31604(2) 0.33391(2) 0.60987(3) 0.01726(17) Uani 1 1 d . . . . .
Ag2 Ag 0.49866(2) 0.34812(2) 0.76007(3) 0.01897(17) Uani 1 1 d . . . . .
Ag3 Ag 0.51515(2) 0.33087(2) 1.08962(3) 0.01937(19) Uani 1 1 d . U . . .
Ag4 Ag 0.48241(2) 0.31357(2) 0.42686(3) 0.01820(16) Uani 1 1 d . . . . .
Ag5 Ag 0.31194(2) 0.32593(2) 0.51979(2) 0.01860(18) Uani 1 1 d . . . . .
Ag6 Ag 0.33583(2) 0.37466(2) 0.44643(3) 0.02061(18) Uani 1 1 d . U . . .
Ag7 Ag 0.49569(2) 0.34805(2) 0.66930(3) 0.01916(18) Uani 1 1 d . . . . .
Ag8 Ag 0.51624(2) 0.32907(2) 1.18081(3) 0.02080(19) Uani 1 1 d . . . . .
Ag9 Ag 0.30934(2) 0.33413(2) 0.70001(2) 0.01901(17) Uani 1 1 d . . . . .
Ag10 Ag 0.50004(2) 0.29100(2) 0.26108(3) 0.02071(18) Uani 1 1 d . . . . .
Ag11 Ag 0.45747(2) 0.33037(2) 0.59038(3) 0.02091(19) Uani 1 1 d . . . . .
Ag12 Ag 0.53945(2) 0.37213(2) 0.92797(3) 0.02176(18) Uani 1 1 d . . . . .
Ag13 Ag 0.48175(2) 0.30118(2) 0.51638(3) 0.01916(18) Uani 1 1 d . . . . .
Ag14 Ag 0.49888(2) 0.35595(2) 0.84987(3) 0.01963(18) Uani 1 1 d . U . . .
Ag15 Ag 0.51727(2) 0.32061(2) 1.00003(3) 0.02000(19) Uani 1 1 d . U . . .
Ag16 Ag 0.47571(2) 0.31741(2) 0.33666(3) 0.01883(18) Uani 1 1 d . . . . .
O1 O 0.5316(2) 0.3215(2) 0.9226(3) 0.030(2) Uani 1 1 d . . . . .
F2 F 0.40817(15) 0.30342(16) 1.26441(19) 0.0241(14) Uani 1 1 d . U . . .
F3 F 0.40468(14) 0.35439(15) 0.6881(2) 0.0220(15) Uani 1 1 d . . . . .
F4 F 0.41064(14) 0.36463(14) 0.75402(18) 0.0197(14) Uani 1 1 d . . . . .
F5 F 0.60173(15) 0.40681(15) 0.75282(19) 0.0224(15) Uani 1 1 d . . . . .
F6 F 0.58704(14) 0.45289(14) 0.7639(2) 0.0222(15) Uani 1 1 d . . . . .
F7 F 0.57380(14) 0.37987(14) 0.50257(19) 0.0219(14) Uani 1 1 d . . . . .
F8 F 0.21038(14) 0.24817(14) 0.61583(19) 0.0194(14) Uani 1 1 d . . . . .
F9 F 0.52444(15) 0.27726(14) 0.66647(19) 0.0208(13) Uani 1 1 d . U . . .
F10 F 0.56315(15) 0.42086(15) 0.5824(2) 0.0265(16) Uani 1 1 d . . . . .
F11 F 0.59322(15) 0.45096(14) 0.82929(19) 0.0227(15) Uani 1 1 d . . . . .
F12 F 0.42743(14) 0.36476(15) 0.50678(19) 0.0235(14) Uani 1 1 d . . . . .
O13 O 0.37575(18) 0.36357(18) 0.4447(2) 0.0199(17) Uani 1 1 d . . . . .
F14 F 0.59128(14) 0.39163(14) 0.32032(19) 0.0208(14) Uani 1 1 d . . . . .
F15 F 0.21260(14) 0.24195(14) 0.68161(18) 0.0198(14) Uani 1 1 d . . . . .
F16 F 0.58801(14) 0.39704(14) 0.25551(18) 0.0207(15) Uani 1 1 d . . . . .
O2AA O 0.26612(17) 0.29699(18) 0.6192(2) 0.0235(19) Uani 1 1 d . . . . .
F18 F 0.57998(15) 0.37613(14) 0.5680(2) 0.0254(16) Uani 1 1 d . . . . .
F19 F 0.31139(15) 0.42205(16) 0.51694(19) 0.0224(14) Uani 1 1 d . U . . .
O20 O 0.52950(18) 0.29507(18) 1.1004(2) 0.0206(18) Uani 1 1 d . . . . .
F1 F 0.37842(15) 0.29570(15) 0.4548(2) 0.0236(15) Uani 1 1 d . . . . .
F13 F 0.38278(14) 0.29355(15) 0.7036(2) 0.0254(15) Uani 1 1 d . . . . .
F17 F 0.44582(15) 0.36520(15) 1.00251(19) 0.0230(15) Uani 1 1 d . . . . .
O5 O 0.53763(19) 0.39797(18) 0.7664(2) 0.0264(19) Uani 1 1 d . . . . .
F1B F 0.46297(14) 0.20976(14) 0.39514(19) 0.0204(14) Uani 1 1 d . . . . .
F1C F 0.61289(16) 0.40937(15) 0.81712(19) 0.0233(15) Uani 1 1 d . . . . .
F1D F 0.47205(15) 0.21949(14) 0.33003(19) 0.0214(14) Uani 1 1 d . . . . .
F1E F 0.30264(14) 0.42305(14) 0.58274(19) 0.0197(13) Uani 1 1 d . U . . .
N11 N 0.5267(2) 0.3576(2) 0.4235(3) 0.0160(17) Uani 1 1 d . U . . .
F1G F 0.53121(15) 0.28510(15) 0.6010(2) 0.0238(14) Uani 1 1 d . U . . .
F1H F 0.46372(15) 0.23502(14) 0.65326(19) 0.0237(14) Uani 1 1 d . U . . .
O0AA O 0.48526(18) 0.27778(17) 0.3405(2) 0.0200(17) Uani 1 1 d . . . . .
F1I F 0.42349(14) 0.35614(15) 0.44027(19) 0.0219(15) Uani 1 1 d . . . . .
F1J F 0.54935(15) 0.41711(15) 0.51890(19) 0.0235(15) Uani 1 1 d . . . . .
O18 O 0.52745(19) 0.35087(18) 0.3215(2) 0.0244(19) Uani 1 1 d . . . . .
O19 O 0.4893(2) 0.3635(2) 0.9304(3) 0.040(2) Uani 1 1 d . . . . .
F20 F 0.43400(15) 0.35630(15) 0.93765(18) 0.0217(15) Uani 1 1 d . . . . .
N21 N 0.3602(2) 0.3339(2) 0.6078(3) 0.0160(9) Uani 1 1 d . U . . .
O22 O 0.29275(18) 0.32455(18) 0.4445(2) 0.0214(14) Uani 1 1 d . U . . .
O23 O 0.54629(17) 0.39355(18) 0.8331(2) 0.0245(19) Uani 1 1 d . . . . .
O24 O 0.51625(19) 0.32068(18) 0.8588(3) 0.0243(19) Uani 1 1 d . . . . .
O25 O 0.34241(18) 0.3155(2) 0.7123(2) 0.0251(19) Uani 1 1 d . . . . .
O26 O 0.46983(18) 0.26499(16) 0.4053(2) 0.0192(17) Uani 1 1 d . . . . .
O27 O 0.46509(19) 0.3124(2) 1.1951(3) 0.0264(18) Uani 1 1 d . U . . .
O28 O 0.45889(18) 0.30164(18) 0.2624(2) 0.0195(17) Uani 1 1 d . U . . .
O29 O 0.46041(18) 0.35994(18) 0.7523(2) 0.0212(18) Uani 1 1 d . . . . .
O30 O 0.30686(18) 0.37301(18) 0.5927(2) 0.0202(16) Uani 1 1 d . U . . .
F1A F 0.40374(14) 0.29454(14) 1.19844(19) 0.0217(14) Uani 1 1 d . U . . .
O3 O 0.32172(18) 0.37545(17) 0.5275(2) 0.0182(16) Uani 1 1 d . U . . .
F1F F 0.38684(15) 0.30344(15) 0.52040(19) 0.0230(15) Uani 1 1 d . . . . .
O8 O 0.53990(19) 0.34171(19) 0.2587(3) 0.028(2) Uani 1 1 d . . . . .
O4AA O 0.43419(18) 0.30273(18) 0.4456(2) 0.0214(18) Uani 1 1 d . . . . .
N0AA N 0.4705(2) 0.3297(2) 1.0937(3) 0.015(2) Uani 1 1 d . U . . .
O2 O 0.27016(19) 0.28623(18) 0.6848(2) 0.029(2) Uani 1 1 d . . . . .
O6AA O 0.36389(18) 0.34318(18) 0.5078(2) 0.0237(18) Uani 1 1 d . . . . .
O4 O 0.44274(19) 0.3121(2) 0.5127(2) 0.029(2) Uani 1 1 d . . . . .
O6 O 0.44864(18) 0.33985(19) 0.6884(2) 0.0247(19) Uani 1 1 d . . . . .
C16 C 0.5272(3) 0.3843(3) 0.4310(3) 0.0198(15) Uani 1 1 d . U . . .
O7 O 0.4854(2) 0.3409(2) 0.9923(3) 0.043(3) Uani 1 1 d . . . . .
N18 N 0.4989(2) 0.3039(2) 0.7583(3) 0.0151(17) Uani 1 1 d . U . . .
C19 C 0.5605(3) 0.3469(2) 0.6621(3) 0.0193(16) Uani 1 1 d . U . . .
H19A H 0.5401 0.3339 0.6729 0.029 Uiso 1 1 calc GR . . . .
H19B H 0.5751 0.3439 0.6776 0.029 Uiso 1 1 calc GR . . . .
H19C H 0.5610 0.3416 0.6340 0.029 Uiso 1 1 calc GR . . . .
O5AA O 0.56355(18) 0.37151(18) 1.0752(3) 0.0226(11) Uani 1 1 d . U . . .
N1 N 0.4145(2) 0.3328(2) 0.6023(3) 0.0161(9) Uani 1 1 d . U . . .
O16 O 0.47966(19) 0.29599(19) 0.6570(2) 0.0250(18) Uani 1 1 d . U . . .
N14 N 0.2750(2) 0.2769(2) 0.5229(3) 0.0145(17) Uani 1 1 d . U . . .
C25 C 0.5425(3) 0.3577(3) 0.2888(4) 0.0199(19) Uani 1 1 d . U . . .
N16 N 0.5531(2) 0.3780(2) 1.1717(3) 0.024(2) Uani 1 1 d . U . . .
O1A O 0.4673(2) 0.2896(2) 0.5912(2) 0.0287(19) Uani 1 1 d . U . . .
O1AA O 0.5095(2) 0.28244(19) 1.1630(2) 0.030(2) Uani 1 1 d . . . . .
O11 O 0.5138(2) 0.3526(2) 0.5314(3) 0.043(3) Uani 1 1 d . . . . .
F1K F 0.47067(15) 0.23910(14) 0.58841(18) 0.0215(13) Uani 1 1 d . U . . .
N31 N 0.5826(2) 0.4168(2) 0.9170(2) 0.0177(9) Uani 1 1 d . U . . .
C32 C 0.3858(3) 0.3886(2) 0.5915(3) 0.0180(14) Uani 1 1 d . U . . .
H32A H 0.3866 0.3919 0.5625 0.027 Uiso 1 1 calc GR . . . .
H32B H 0.4031 0.4058 0.6042 0.027 Uiso 1 1 calc GR . . . .
H32C H 0.3670 0.3866 0.6022 0.027 Uiso 1 1 calc GR . . . .
N33 N 0.4500(2) 0.3437(2) 0.8479(3) 0.0170(10) Uani 1 1 d . U . . .
N35 N 0.4402(2) 0.3301(2) 0.3509(3) 0.017(2) Uani 1 1 d . U . . .
F36 F 0.39543(14) 0.30388(14) 0.76823(18) 0.0199(14) Uani 1 1 d . . . . .
N37 N 0.3366(2) 0.4193(2) 0.4355(3) 0.0172(16) Uani 1 1 d . U . . .
C38 C 0.3606(3) 0.3075(2) 0.6136(3) 0.0164(9) Uani 1 1 d . U . . .
C39 C 0.4980(3) 0.3823(3) 0.4449(4) 0.0222(17) Uani 1 1 d . U . . .
H39A H 0.4811 0.3668 0.4293 0.033 Uiso 1 1 calc GR . . . .
H39B H 0.4991 0.4018 0.4410 0.033 Uiso 1 1 calc GR . . . .
H39C H 0.4948 0.3769 0.4733 0.033 Uiso 1 1 calc GR . . . .
C40 C 0.5512(3) 0.3276(3) 0.4053(3) 0.0198(17) Uani 1 1 d . U . . .
H40A H 0.5319 0.3110 0.4152 0.030 Uiso 1 1 calc GR . . . .
H40B H 0.5679 0.3268 0.4184 0.030 Uiso 1 1 calc GR . . . .
H40C H 0.5524 0.3256 0.3763 0.030 Uiso 1 1 calc GR . . . .
C41 C 0.4990(3) 0.3850(3) 1.0769(4) 0.0226(19) Uani 1 1 d . U . . .
H41A H 0.5161 0.3847 1.0897 0.034 Uiso 1 1 calc GR . . . .
H41B H 0.4982 0.4029 1.0858 0.034 Uiso 1 1 calc GR . . . .
H41C H 0.5016 0.3858 1.0477 0.034 Uiso 1 1 calc GR . . . .
C42 C 0.4752(3) 0.2829(3) 0.6242(3) 0.0188(13) Uani 1 1 d . U . . .
O43 O 0.55621(18) 0.37025(18) 1.0074(2) 0.0235(11) Uani 1 1 d . U . . .
N44 N 0.3216(2) 0.3827(2) 0.6874(2) 0.0136(18) Uani 1 1 d . U . . .
C45 C 0.3868(3) 0.3599(2) 0.6001(3) 0.0163(9) Uani 1 1 d . U . . .
C46 C 0.3627(3) 0.4460(3) 0.4390(3) 0.0189(13) Uani 1 1 d . U . . .
C47 C 0.2580(2) 0.2811(3) 0.6511(3) 0.0164(18) Uani 1 1 d . U . . .
C48 C 0.5246(3) 0.3036(3) 0.7605(3) 0.0189(15) Uani 1 1 d . U . . .
C49 C 0.5538(3) 0.4019(3) 0.5493(3) 0.0225(17) Uani 1 1 d . U . . .
C50 C 0.5858(3) 0.4337(3) 0.7948(3) 0.0182(16) Uani 1 1 d . U . . .
C13 C 0.4425(3) 0.2777(3) 0.7477(4) 0.0223(19) Uani 1 1 d . U . . .
H13A H 0.4425 0.2915 0.7680 0.033 Uiso 1 1 calc GR . . . .
H13B H 0.4254 0.2573 0.7524 0.033 Uiso 1 1 calc GR . . . .
H13C H 0.4407 0.2846 0.7211 0.033 Uiso 1 1 calc GR . . . .
C18 C 0.4523(2) 0.3081(2) 1.2286(3) 0.0145(15) Uani 1 1 d . U . . .
C1A C 0.4813(3) 0.2318(3) 0.3683(4) 0.0192(19) Uani 1 1 d . U . . .
C1E C 0.3155(2) 0.3850(2) 0.5592(3) 0.0111(14) Uani 1 1 d . U . . .
C5AA C 0.4802(3) 0.2549(3) 0.6238(3) 0.0190(12) Uani 1 1 d . U . . .
C3AA C 0.4234(2) 0.3127(2) 1.2296(3) 0.0143(15) Uani 1 1 d . U . . .
C1J C 0.5220(3) 0.3103(2) 0.8886(3) 0.016(2) Uani 1 1 d . U . . .
C8AA C 0.3880(2) 0.3067(2) 0.6092(3) 0.0164(9) Uani 1 1 d . U . . .
C2AA C 0.3104(3) 0.4191(3) 0.4272(3) 0.0199(17) Uani 1 1 d . U . . .
N10 N 0.4950(2) 0.2664(2) 0.5004(3) 0.017(2) Uani 1 1 d . U . . .
C21 C 0.4075(2) 0.3462(2) 0.4765(3) 0.0165(15) Uani 1 1 d . U . . .
C22 C 0.4287(2) 0.3090(2) 0.4810(3) 0.0136(16) Uani 1 1 d . U . . .
C23 C 0.3922(3) 0.5045(3) 0.4405(3) 0.0203(16) Uani 1 1 d . U . . .
H23A H 0.3892 0.5208 0.4300 0.030 Uiso 1 1 calc GR . . . .
H23B H 0.4088 0.5043 0.4262 0.030 Uiso 1 1 calc GR . . . .
H23C H 0.3970 0.5079 0.4691 0.030 Uiso 1 1 calc GR . . . .
C7AA C 0.5256(3) 0.2764(3) 0.7561(3) 0.0198(15) Uani 1 1 d . U . . .
C1O C 0.3206(2) 0.4183(2) 0.5548(3) 0.0114(13) Uani 1 1 d . U . . .
C26 C 0.4754(3) 0.3505(3) 0.9628(4) 0.021(2) Uani 1 1 d . U . . .
C27 C 0.4006(2) 0.3139(2) 0.4838(3) 0.0150(14) Uani 1 1 d . U . . .
C28 C 0.4146(2) 0.3596(2) 0.5986(3) 0.0161(9) Uani 1 1 d . U . . .
C1AA C 0.5811(2) 0.3859(3) 0.4133(3) 0.0188(15) Uani 1 1 d . U . . .
C30 C 0.3794(3) 0.3517(2) 0.4768(3) 0.0169(17) Uani 1 1 d . U . . .
C1Q C 0.5140(2) 0.3925(3) 1.1816(3) 0.0219(17) Uani 1 1 d . U . . .
H1QA H 0.5006 0.3740 1.1667 0.033 Uiso 1 1 calc GR . . . .
H1QB H 0.5109 0.4089 1.1724 0.033 Uiso 1 1 calc GR . . . .
H1QC H 0.5095 0.3890 1.2102 0.033 Uiso 1 1 calc GR . . . .
C1R C 0.2902(3) 0.3133(3) 0.4103(4) 0.0209(15) Uani 1 1 d . U . . .
C1S C 0.5534(3) 0.3338(3) 0.7712(3) 0.0204(17) Uani 1 1 d . U . . .
H1SA H 0.5491 0.3504 0.7693 0.031 Uiso 1 1 calc GR . . . .
H1SB H 0.5697 0.3373 0.7526 0.031 Uiso 1 1 calc GR . . . .
H1SC H 0.5596 0.3326 0.7986 0.031 Uiso 1 1 calc GR . . . .
C34 C 0.2997(2) 0.3893(3) 0.6812(3) 0.0196(18) Uani 1 1 d . U . . .
C1T C 0.2291(2) 0.2488(3) 0.6469(3) 0.0163(18) Uani 1 1 d . U . . .
C1U C 0.3144(2) 0.2620(3) 0.5132(3) 0.0191(17) Uani 1 1 d . U . . .
H1UA H 0.3187 0.2586 0.4857 0.029 Uiso 1 1 calc GR . . . .
H1UB H 0.3179 0.2491 0.5315 0.029 Uiso 1 1 calc GR . . . .
H1UC H 0.3276 0.2832 0.5204 0.029 Uiso 1 1 calc GR . . . .
C37 C 0.5552(3) 0.4125(2) 0.4261(3) 0.0197(15) Uani 1 1 d . U . . .
C1V C 0.5531(3) 0.3579(3) 0.4147(3) 0.0188(15) Uani 1 1 d . U . . .
C1W C 0.5686(2) 0.3802(3) 0.6649(3) 0.0191(15) Uani 1 1 d . U . . .
N1X N 0.5451(2) 0.3860(2) 0.6716(3) 0.021(2) Uani 1 1 d . U . . .
C1Y C 0.6111(3) 0.4264(3) 0.7858(3) 0.0179(17) Uani 1 1 d . U . . .
C1Z C 0.5525(2) 0.4424(3) 0.9233(3) 0.0177(9) Uani 1 1 d . U . . .
H1ZA H 0.5485 0.4511 0.8995 0.027 Uiso 1 1 calc GR . . . .
H1ZB H 0.5532 0.4540 0.9470 0.027 Uiso 1 1 calc GR . . . .
H1ZC H 0.5363 0.4213 0.9264 0.027 Uiso 1 1 calc GR . . . .
C44 C 0.4716(3) 0.2769(3) 0.7503(3) 0.0207(18) Uani 1 1 d . U . . .
C2A C 0.4428(2) 0.3663(2) 0.8450(3) 0.0172(10) Uani 1 1 d . U . . .
C2C C 0.5532(3) 0.4050(2) 0.7989(3) 0.0173(17) Uani 1 1 d . U . . .
C2D C 0.4694(2) 0.3991(2) 0.8378(3) 0.0186(14) Uani 1 1 d . U . . .
H2DA H 0.4747 0.4103 0.8631 0.028 Uiso 1 1 calc GR . . . .
H2DB H 0.4631 0.4093 0.8184 0.028 Uiso 1 1 calc GR . . . .
H2DC H 0.4869 0.3984 0.8274 0.028 Uiso 1 1 calc GR . . . .
C2E C 0.4451(2) 0.3887(2) 0.5931(3) 0.0180(14) Uani 1 1 d . U . . .
H2EA H 0.4506 0.4005 0.6180 0.027 Uiso 1 1 calc GR . . . .
H2EB H 0.4436 0.4007 0.5713 0.027 Uiso 1 1 calc GR . . . .
H2EC H 0.4607 0.3835 0.5866 0.027 Uiso 1 1 calc GR . . . .
C2G C 0.3854(2) 0.3128(3) 0.7359(3) 0.0144(16) Uani 1 1 d . U . . .
N2H N 0.5048(2) 0.2714(2) 1.0036(3) 0.0157(19) Uani 1 1 d . U . . .
C2I C 0.2811(2) 0.2541(3) 0.5163(3) 0.0177(16) Uani 1 1 d . U . . .
C2J C 0.4113(2) 0.3077(2) 0.3560(3) 0.0181(18) Uani 1 1 d . U . . .
C2K C 0.5512(2) 0.4149(2) 0.6739(3) 0.0178(14) Uani 1 1 d . U . . .
O2L O 0.5078(2) 0.3724(2) 0.5875(3) 0.040(2) Uani 1 1 d . . . . .
C2M C 0.3511(2) 0.4053(2) 0.6914(3) 0.0179(18) Uani 1 1 d . U . . .
C2N C 0.5690(3) 0.3816(3) 1.0393(4) 0.0222(11) Uani 1 1 d . U . . .
C2O C 0.4439(3) 0.3493(3) 0.7221(3) 0.0149(16) Uani 1 1 d . U . . .
N2P N 0.5815(2) 0.4126(2) 0.4172(3) 0.018(2) Uani 1 1 d . U . . .
C2Q C 0.4265(2) 0.3149(2) 0.8539(3) 0.0172(11) Uani 1 1 d . U . . .
C2R C 0.5825(2) 0.4434(3) 0.9185(3) 0.0177(9) Uani 1 1 d . U . . .
C2S C 0.6110(3) 0.3872(3) 0.4058(3) 0.0208(17) Uani 1 1 d . U . . .
H2SA H 0.6152 0.3771 0.4277 0.031 Uiso 1 1 calc GR . . . .
H2SB H 0.6272 0.4084 0.4043 0.031 Uiso 1 1 calc GR . . . .
H2SC H 0.6100 0.3771 0.3805 0.031 Uiso 1 1 calc GR . . . .
C2T C 0.5250(2) 0.4203(2) 0.6797(3) 0.0191(16) Uani 1 1 d . U . . .
H2TA H 0.5086 0.4073 0.6615 0.029 Uiso 1 1 calc GR . . . .
H2TB H 0.5316 0.4416 0.6740 0.029 Uiso 1 1 calc GR . . . .
H2TC H 0.5178 0.4156 0.7074 0.029 Uiso 1 1 calc GR . . . .
C2U C 0.5817(2) 0.4392(2) 0.6690(3) 0.0176(14) Uani 1 1 d . U . . .
C2V C 0.5471(3) 0.4010(3) 1.1742(3) 0.0215(15) Uani 1 1 d . U . . .
C2W C 0.2676(2) 0.3639(3) 0.6767(3) 0.0213(19) Uani 1 1 d . U . . .
H2WA H 0.2639 0.3569 0.6489 0.032 Uiso 1 1 calc GR . . . .
H2WB H 0.2537 0.3711 0.6840 0.032 Uiso 1 1 calc GR . . . .
H2WC H 0.2642 0.3472 0.6943 0.032 Uiso 1 1 calc GR . . . .
C2X C 0.5545(3) 0.2749(3) 0.7567(3) 0.0200(16) Uani 1 1 d . U . . .
H2XA H 0.5614 0.2762 0.7843 0.030 Uiso 1 1 calc GR . . . .
H2XB H 0.5701 0.2918 0.7411 0.030 Uiso 1 1 calc GR . . . .
H2XC H 0.5507 0.2558 0.7448 0.030 Uiso 1 1 calc GR . . . .
C2Z C 0.5218(3) 0.3724(3) 0.5580(4) 0.0237(19) Uani 1 1 d . U . . .
C3A C 0.6390(3) 0.4235(3) 1.1563(4) 0.0262(18) Uani 1 1 d . U . . .
H3AA H 0.6411 0.4172 1.1294 0.039 Uiso 1 1 calc GR . . . .
H3AB H 0.6448 0.4133 1.1762 0.039 Uiso 1 1 calc GR . . . .
H3AC H 0.6521 0.4455 1.1589 0.039 Uiso 1 1 calc GR . . . .
C3C C 0.4781(3) 0.2609(3) 0.3726(4) 0.0183(19) Uani 1 1 d . U . . .
C3D C 0.4113(2) 0.3460(2) 0.7237(3) 0.0150(15) Uani 1 1 d . U . . .
C3E C 0.2393(2) 0.2966(2) 0.5306(3) 0.0168(16) Uani 1 1 d . U . . .
H3EA H 0.2583 0.3150 0.5370 0.025 Uiso 1 1 calc GR . . . .
H3EB H 0.2249 0.2918 0.5525 0.025 Uiso 1 1 calc GR . . . .
H3EC H 0.2309 0.2997 0.5058 0.025 Uiso 1 1 calc GR . . . .
C3F C 0.3754(2) 0.3965(3) 0.6973(3) 0.0196(18) Uani 1 1 d . U . . .
H3FA H 0.3792 0.3961 0.7260 0.029 Uiso 1 1 calc GR . . . .
H3FB H 0.3941 0.4113 0.6840 0.029 Uiso 1 1 calc GR . . . .
H3FC H 0.3684 0.3764 0.6858 0.029 Uiso 1 1 calc GR . . . .
C3H C 0.5983(2) 0.4038(3) 0.6610(3) 0.0196(15) Uani 1 1 d . U . . .
C3I C 0.2810(3) 0.3882(3) 0.4250(3) 0.0227(18) Uani 1 1 d . U . . .
H3IA H 0.2843 0.3744 0.4083 0.034 Uiso 1 1 calc GR . . . .
H3IB H 0.2649 0.3908 0.4134 0.034 Uiso 1 1 calc GR . . . .
H3IC H 0.2751 0.3797 0.4520 0.034 Uiso 1 1 calc GR . . . .
C3J C 0.4350(3) 0.2899(2) 0.8562(3) 0.0180(13) Uani 1 1 d . U . . .
H3JA H 0.4553 0.2974 0.8451 0.027 Uiso 1 1 calc GR . . . .
H3JB H 0.4204 0.2723 0.8407 0.027 Uiso 1 1 calc GR . . . .
H3JC H 0.4347 0.2840 0.8842 0.027 Uiso 1 1 calc GR . . . .
C3K C 0.2455(2) 0.2701(2) 0.5248(3) 0.0159(16) Uani 1 1 d . U . . .
C3L C 0.3924(3) 0.4454(3) 0.4444(3) 0.0199(15) Uani 1 1 d . U . . .
H3LA H 0.3881 0.4263 0.4571 0.030 Uiso 1 1 calc GR . . . .
H3LB H 0.4063 0.4623 0.4614 0.030 Uiso 1 1 calc GR . . . .
H3LC H 0.4018 0.4471 0.4182 0.030 Uiso 1 1 calc GR . . . .
C3M C 0.5895(2) 0.4723(2) 0.6709(3) 0.0188(16) Uani 1 1 d . U . . .
H3MA H 0.5862 0.4772 0.6981 0.028 Uiso 1 1 calc GR . . . .
H3MB H 0.5765 0.4755 0.6522 0.028 Uiso 1 1 calc GR . . . .
H3MC H 0.6107 0.4854 0.6635 0.028 Uiso 1 1 calc GR . . . .
C3N C 0.6248(2) 0.3987(3) 0.6554(3) 0.0203(17) Uani 1 1 d . U . . .
H3NA H 0.6387 0.4074 0.6781 0.030 Uiso 1 1 calc GR . . . .
H3NB H 0.6355 0.4085 0.6306 0.030 Uiso 1 1 calc GR . . . .
H3NC H 0.6175 0.3770 0.6539 0.030 Uiso 1 1 calc GR . . . .
C3P C 0.3630(3) 0.4740(3) 0.4347(3) 0.0191(13) Uani 1 1 d . U . . .
C3Q C 0.5642(2) 0.4580(3) 1.1762(4) 0.0231(17) Uani 1 1 d . U . . .
H3QA H 0.5834 0.4771 1.1788 0.035 Uiso 1 1 calc GR . . . .
H3QB H 0.5517 0.4550 1.1999 0.035 Uiso 1 1 calc GR . . . .
H3QC H 0.5535 0.4587 1.1523 0.035 Uiso 1 1 calc GR . . . .
C3T C 0.5795(3) 0.3954(3) 0.5391(4) 0.0222(18) Uani 1 1 d . U . . .
C3U C 0.3306(3) 0.2790(3) 0.6220(3) 0.0187(14) Uani 1 1 d . U . . .
H3UA H 0.3235 0.2803 0.6488 0.028 Uiso 1 1 calc GR . . . .
H3UB H 0.3333 0.2613 0.6204 0.028 Uiso 1 1 calc GR . . . .
H3UC H 0.3157 0.2771 0.6021 0.028 Uiso 1 1 calc GR . . . .
C3V C 0.4695(3) 0.3564(3) 1.0883(3) 0.0212(19) Uani 1 1 d . U . . .
C3W C 0.4434(3) 0.3466(3) 0.9700(4) 0.0210(19) Uani 1 1 d . U . . .
C3X C 0.3891(3) 0.2771(2) 0.6128(3) 0.0179(14) Uani 1 1 d . U . . .
H3XA H 0.3866 0.2681 0.5862 0.027 Uiso 1 1 calc GR . . . .
H3XB H 0.3727 0.2630 0.6303 0.027 Uiso 1 1 calc GR . . . .
H3XC H 0.4086 0.2815 0.6241 0.027 Uiso 1 1 calc GR . . . .
C3Z C 0.5889(3) 0.3588(3) 1.1622(4) 0.0267(18) Uani 1 1 d . U . . .
H3ZA H 0.5950 0.3547 1.1882 0.040 Uiso 1 1 calc GR . . . .
H3ZB H 0.6052 0.3641 1.1427 0.040 Uiso 1 1 calc GR . . . .
H3ZC H 0.5706 0.3407 1.1530 0.040 Uiso 1 1 calc GR . . . .
C4B C 0.5577(3) 0.4436(3) 0.4312(3) 0.0222(17) Uani 1 1 d . U . . .
H4BA H 0.5379 0.4417 0.4267 0.033 Uiso 1 1 calc GR . . . .
H4BB H 0.5722 0.4578 0.4117 0.033 Uiso 1 1 calc GR . . . .
H4BC H 0.5646 0.4511 0.4583 0.033 Uiso 1 1 calc GR . . . .
C4C C 0.4049(3) 0.2758(2) 0.3596(3) 0.0184(18) Uani 1 1 d . U . . .
H4CA H 0.4201 0.2735 0.3446 0.028 Uiso 1 1 calc GR . . . .
H4CB H 0.3848 0.2620 0.3487 0.028 Uiso 1 1 calc GR . . . .
H4CC H 0.4056 0.2710 0.3878 0.028 Uiso 1 1 calc GR . . . .
C4D C 0.4798(2) 0.3839(2) 0.3400(3) 0.0179(18) Uani 1 1 d . U . . .
H4DA H 0.4925 0.3749 0.3447 0.027 Uiso 1 1 calc GR . . . .
H4DB H 0.4856 0.4008 0.3585 0.027 Uiso 1 1 calc GR . . . .
H4DC H 0.4825 0.3913 0.3124 0.027 Uiso 1 1 calc GR . . . .
C1 C 0.5713(3) 0.3900(3) 0.2907(3) 0.0198(19) Uani 1 1 d . U . . .
C7 C 0.5827(3) 0.3848(3) 1.1662(4) 0.0244(16) Uani 1 1 d . U . . .
C1C C 0.5195(3) 0.2781(3) 1.1311(3) 0.017(2) Uani 1 1 d . U . . .
C8 C 0.5707(2) 0.4315(3) 1.1725(3) 0.0219(15) Uani 1 1 d . U . . .
C2 C 0.4467(2) 0.3602(2) 0.3469(3) 0.0159(18) Uani 1 1 d . U . . .
C3 C 0.6064(3) 0.4152(3) 1.1631(4) 0.0246(16) Uani 1 1 d . U . . .
C4 C 0.5142(3) 0.2637(3) 0.6306(3) 0.0201(14) Uani 1 1 d . U . . .
C5 C 0.4688(6) 0.5289(5) 0.6865(7) 0.091(7) Uiso 1 1 d D . . . .
C1D C 0.4408(6) 0.4798(6) 0.5734(7) 0.098(7) Uiso 1 1 d D . . . .
C6 C 0.4639(5) 0.4357(5) 0.7094(6) 0.075(5) Uiso 1 1 d D . . . .
C1F C 0.3912(6) 0.2027(6) 0.5940(8) 0.109(8) Uiso 1 1 d D . . . .
C1G C 0.2926(7) 0.1872(7) 0.6310(9) 0.128(10) Uiso 1 1 d D . . . .
O17 O 0.4724(6) 0.4997(6) 0.5647(8) 0.192(10) Uiso 1 1 d D U . . .
O1C O 0.4578(6) 0.4484(6) 0.6729(7) 0.177(10) Uiso 1 1 d D U . . .
O9 O 0.3641(6) 0.1961(6) 0.6163(7) 0.184(10) Uiso 1 1 d D U . . .
O1E O 0.4732(6) 0.5055(6) 0.7042(8) 0.195(10) Uiso 1 1 d D U . . .
C0AA C 0.3006(5) 0.2008(5) 0.8771(6) 0.071(5) Uiso 1 1 d D . . . .
C1I C 0.4426(5) 0.4716(5) 0.8192(7) 0.085(6) Uiso 1 1 d D . . . .
O1J O 0.4593(7) 0.4366(6) 0.4583(8) 0.189(10) Uiso 1 1 d D . . . .
C1K C 0.6089(6) 0.2940(7) 0.3857(8) 0.113(9) Uiso 1 1 d D . . . .
O14 O 0.3011(8) 0.1854(8) 0.8410(8) 0.251(14) Uiso 1 1 d D U . . .
O10 O 0.4698(7) 0.4943(7) 0.7997(10) 0.258(15) Uiso 1 1 d D U . . .
C11 C 0.4781(11) 0.4491(12) 0.4205(12) 0.23(2) Uiso 1 1 d D U . . .
O12 O 0.6172(10) 0.3099(10) 0.4244(10) 0.309(19) Uiso 1 1 d D U . . .
C1L C 0.5596(7) 0.5289(7) 0.6944(9) 0.118(9) Uiso 1 1 d D . . . .
C4AA C 0.3509(6) 0.2221(6) 0.7414(7) 0.097(7) Uiso 1 1 d D . . . .
C1N C 0.6354(15) 0.3585(14) 0.5318(13) 0.122(11) Uiso 0.5 1 d D U P . .
O15 O 0.6353(9) 0.3456(9) 0.4917(11) 0.126(11) Uiso 0.5 1 d D U P . .
O1B O 0.5432(11) 0.5182(11) 0.6566(11) 0.34(2) Uiso 1 1 d D U . . .
O3AA O 0.3443(9) 0.2095(9) 0.7800(9) 0.301(18) Uiso 1 1 d D U . . .
O1O O 0.6474(7) 0.3724(6) 0.7651(8) 0.084(8) Uiso 0.5 1 d D . P . .
C6AA C 0.6333(11) 0.3464(9) 0.7361(13) 0.097(14) Uiso 0.5 1 d D . P . .
C1P C 0.5316(6) 0.4698(7) 0.7924(8) 0.110(8) Uiso 1 1 d D . . . .
O1H O 0.5254(10) 0.4859(10) 0.8222(11) 0.31(2) Uiso 1 1 d D . . . .
O1M O 0.3074(11) 0.1875(12) 0.5932(12) 0.36(2) Uiso 1 1 d D . . . .

loop_
_atom_site_aniso_label
_atom_site_aniso_U_11
_atom_site_aniso_U_22
_atom_site_aniso_U_33
_atom_site_aniso_U_23
_atom_site_aniso_U_13
_atom_site_aniso_U_12
Ag1 0.0149(4) 0.0176(4) 0.0190(4) 0.0040(3) 0.0021(3) 0.0079(4)
Ag2 0.0167(4) 0.0148(4) 0.0257(4) -0.0020(3) -0.0048(3) 0.0082(4)
Ag3 0.0144(4) 0.0174(4) 0.0271(5) 0.0066(3) 0.0046(3) 0.0085(4)
Ag4 0.0162(4) 0.0137(4) 0.0218(4) -0.0023(3) 0.0023(3) 0.0053(3)
Ag5 0.0207(4) 0.0159(4) 0.0177(4) -0.0015(3) 0.0031(3) 0.0080(4)
Ag6 0.0227(5) 0.0156(4) 0.0248(5) 0.0004(3) -0.0014(4) 0.0105(4)
Ag7 0.0147(4) 0.0189(4) 0.0225(4) -0.0033(3) 0.0022(3) 0.0074(4)
Ag8 0.0199(4) 0.0142(4) 0.0274(5) -0.0009(3) 0.0038(4) 0.0078(4)
Ag9 0.0194(4) 0.0159(4) 0.0204(4) -0.0017(3) -0.0051(3) 0.0078(4)
Ag10 0.0215(4) 0.0144(4) 0.0280(5) -0.0006(4) -0.0001(3) 0.0103(4)
Ag11 0.0165(4) 0.0241(5) 0.0259(5) -0.0010(4) 0.0014(3) 0.0129(4)
Ag12 0.0159(4) 0.0153(4) 0.0291(5) 0.0016(4) 0.0034(4) 0.0041(3)
Ag13 0.0195(4) 0.0169(4) 0.0224(5) -0.0025(3) -0.0023(3) 0.0102(4)
Ag14 0.0168(4) 0.0200(4) 0.0232(5) 0.0049(3) 0.0038(3) 0.0100(4)
Ag15 0.0199(4) 0.0155(4) 0.0254(5) 0.0001(3) -0.0020(3) 0.0094(4)
Ag16 0.0198(4) 0.0183(4) 0.0219(4) 0.0036(3) 0.0042(3) 0.0121(4)
O1 0.041(6) 0.025(5) 0.023(5) 0.007(4) 0.010(4) 0.014(4)
F2 0.019(3) 0.036(4) 0.020(3) 0.001(2) 0.003(2) 0.015(3)
F3 0.017(3) 0.024(4) 0.025(4) 0.005(3) -0.001(3) 0.010(3)
F4 0.024(3) 0.028(4) 0.013(3) -0.008(3) -0.002(3) 0.017(3)
F5 0.027(4) 0.020(4) 0.017(4) -0.003(3) 0.000(3) 0.009(3)
F6 0.021(3) 0.013(3) 0.028(4) 0.006(3) -0.004(3) 0.005(3)
F7 0.019(3) 0.013(3) 0.023(4) -0.001(3) -0.002(3) 0.001(3)
F8 0.015(3) 0.020(3) 0.020(4) -0.001(3) -0.005(2) 0.007(3)
F9 0.025(3) 0.017(3) 0.023(3) -0.004(2) -0.001(2) 0.013(3)
F10 0.025(4) 0.023(4) 0.022(4) -0.005(3) -0.002(3) 0.005(3)
F11 0.024(4) 0.016(3) 0.021(4) -0.001(3) -0.002(3) 0.004(3)
F12 0.018(3) 0.027(4) 0.020(3) -0.004(3) -0.007(3) 0.008(3)
O13 0.030(4) 0.027(5) 0.007(4) -0.004(3) -0.006(3) 0.017(4)
F14 0.016(3) 0.018(3) 0.028(4) 0.005(3) 0.001(3) 0.007(3)
F15 0.019(3) 0.024(4) 0.012(3) 0.002(3) 0.006(2) 0.007(3)
F16 0.021(3) 0.019(3) 0.016(3) 0.003(3) 0.011(3) 0.005(3)
O2AA 0.013(4) 0.022(4) 0.030(5) 0.009(4) -0.008(3) 0.005(4)
F18 0.026(4) 0.016(3) 0.028(4) 0.006(3) -0.010(3) 0.005(3)
F19 0.030(4) 0.030(4) 0.013(2) 0.001(2) -0.004(2) 0.020(3)
O20 0.023(4) 0.025(5) 0.014(4) 0.007(3) 0.007(3) 0.012(4)
F1 0.020(3) 0.028(4) 0.023(4) -0.006(3) -0.006(3) 0.012(3)
F13 0.015(3) 0.021(4) 0.037(4) -0.008(3) 0.002(3) 0.007(3)
F17 0.027(4) 0.028(4) 0.021(4) -0.004(3) -0.007(3) 0.020(3)
O5 0.027(5) 0.021(4) 0.022(5) -0.005(3) -0.010(3) 0.006(4)
F1B 0.022(3) 0.018(3) 0.022(4) 0.010(3) 0.008(3) 0.010(3)
F1C 0.034(4) 0.023(4) 0.016(3) 0.012(3) 0.001(3) 0.017(3)
F1D 0.024(4) 0.022(3) 0.016(3) -0.004(3) -0.003(3) 0.010(3)
F1E 0.023(3) 0.019(3) 0.021(3) 0.000(2) 0.006(2) 0.013(3)
N11 0.018(5) 0.018(5) 0.012(4) -0.004(4) 0.002(4) 0.009(4)
F1G 0.026(3) 0.017(3) 0.026(3) 0.000(2) 0.009(2) 0.009(3)
F1H 0.025(3) 0.019(3) 0.025(3) 0.006(2) 0.007(2) 0.010(2)
O0AA 0.028(4) 0.020(4) 0.018(4) 0.006(3) 0.007(3) 0.017(4)
F1I 0.020(3) 0.028(4) 0.022(4) 0.007(3) 0.009(3) 0.016(3)
F1J 0.027(4) 0.023(4) 0.021(4) 0.006(3) -0.004(3) 0.012(3)
O18 0.024(4) 0.025(5) 0.017(4) 0.003(3) 0.011(3) 0.007(4)
O19 0.023(5) 0.046(6) 0.047(7) 0.008(5) 0.006(4) 0.015(5)
F20 0.023(4) 0.031(4) 0.017(4) 0.001(3) -0.004(3) 0.017(3)
N21 0.0196(19) 0.0158(18) 0.0118(19) 0.0015(15) -0.0012(15) 0.0081(16)
O22 0.027(3) 0.016(3) 0.022(3) 0.002(2) -0.008(3) 0.010(2)
O23 0.014(4) 0.024(4) 0.021(4) 0.015(3) -0.002(3) -0.001(4)
O24 0.025(5) 0.016(4) 0.033(5) 0.009(3) 0.007(4) 0.011(4)
O25 0.021(4) 0.042(5) 0.016(4) 0.000(3) -0.006(3) 0.018(4)
O26 0.022(4) 0.010(4) 0.023(4) 0.007(3) 0.011(3) 0.006(3)
O27 0.023(4) 0.030(5) 0.029(3) -0.004(3) 0.006(3) 0.015(4)
O28 0.020(4) 0.028(4) 0.018(4) -0.002(3) -0.007(3) 0.017(4)
O29 0.019(4) 0.026(5) 0.023(5) -0.006(3) -0.010(3) 0.014(4)
O30 0.026(4) 0.028(4) 0.012(3) 0.006(2) 0.007(2) 0.018(3)
F1A 0.017(3) 0.022(3) 0.023(3) -0.005(2) -0.006(2) 0.007(3)
O3 0.030(4) 0.017(3) 0.012(3) 0.000(2) 0.003(2) 0.015(3)
F1F 0.028(4) 0.029(4) 0.016(3) 0.005(3) 0.007(3) 0.017(3)
O8 0.023(5) 0.017(4) 0.037(6) 0.006(4) 0.002(4) 0.004(4)
O4AA 0.022(4) 0.025(4) 0.018(4) -0.005(3) -0.001(3) 0.013(4)
N0AA 0.017(5) 0.016(5) 0.017(5) 0.000(4) -0.001(4) 0.010(4)
O2 0.033(5) 0.016(4) 0.023(5) 0.002(3) -0.015(4) 0.000(4)
O6AA 0.016(4) 0.024(4) 0.035(5) -0.005(4) -0.003(3) 0.013(4)
O4 0.027(5) 0.046(5) 0.027(5) -0.012(4) -0.012(4) 0.027(4)
O6 0.023(4) 0.030(5) 0.029(5) 0.001(4) 0.002(3) 0.019(4)
C16 0.023(3) 0.015(3) 0.022(3) 0.003(3) 0.006(3) 0.009(3)
O7 0.018(5) 0.037(6) 0.074(8) 0.017(5) 0.004(4) 0.014(4)
N18 0.011(4) 0.018(5) 0.014(4) 0.000(4) 0.000(3) 0.006(4)
C19 0.017(3) 0.020(3) 0.021(3) 0.003(3) 0.006(3) 0.010(3)
O5AA 0.0190(18) 0.0175(18) 0.028(2) 0.0029(14) 0.0014(15) 0.0064(15)
N1 0.0193(19) 0.0162(18) 0.0120(18) 0.0011(15) -0.0014(15) 0.0083(16)
O16 0.028(4) 0.024(4) 0.025(3) -0.011(3) -0.004(3) 0.015(3)
N14 0.015(3) 0.019(4) 0.008(4) -0.004(3) -0.001(3) 0.007(3)
C25 0.024(4) 0.024(5) 0.014(4) 0.006(3) 0.000(3) 0.014(4)
N16 0.017(5) 0.022(5) 0.033(6) -0.005(4) 0.001(4) 0.010(4)
O1A 0.047(5) 0.034(4) 0.019(3) -0.004(3) -0.001(3) 0.030(4)
O1AA 0.052(6) 0.025(5) 0.024(5) 0.010(4) 0.022(4) 0.028(4)
O11 0.029(5) 0.025(5) 0.042(6) -0.020(4) 0.004(4) -0.011(4)
F1K 0.027(3) 0.018(3) 0.022(2) -0.002(2) 0.000(2) 0.012(3)
N31 0.0174(16) 0.0221(16) 0.0148(17) 0.0008(15) 0.0003(15) 0.0108(14)
C32 0.021(2) 0.016(2) 0.014(3) 0.002(2) 0.000(2) 0.008(2)
N33 0.0188(17) 0.020(2) 0.014(2) 0.0054(18) 0.0050(14) 0.0109(16)
N35 0.014(5) 0.016(5) 0.018(5) -0.002(4) -0.001(4) 0.005(4)
F36 0.018(3) 0.023(3) 0.020(4) 0.006(3) 0.000(3) 0.011(3)
N37 0.021(3) 0.016(3) 0.015(4) 0.002(3) 0.006(2) 0.009(2)
C38 0.0196(19) 0.0161(18) 0.0124(18) 0.0017(14) -0.0009(15) 0.0081(16)
C39 0.024(4) 0.016(3) 0.023(4) 0.004(3) 0.005(3) 0.008(3)
C40 0.014(3) 0.025(4) 0.021(3) -0.001(3) -0.001(3) 0.010(3)
C41 0.021(4) 0.022(4) 0.026(5) 0.006(3) 0.005(3) 0.011(4)
C42 0.020(3) 0.016(2) 0.019(2) -0.0016(18) 0.0020(19) 0.008(2)
O43 0.0203(19) 0.0175(17) 0.028(2) 0.0023(14) 0.0008(15) 0.0057(15)
N44 0.018(5) 0.016(5) 0.010(4) -0.004(3) -0.003(3) 0.011(4)
C45 0.0195(19) 0.0162(18) 0.0118(18) 0.0015(14) -0.0014(15) 0.0079(16)
C46 0.021(3) 0.016(3) 0.021(3) 0.001(2) 0.004(2) 0.010(2)
C47 0.008(4) 0.019(4) 0.016(4) -0.001(3) -0.004(3) 0.002(4)
C48 0.019(3) 0.021(3) 0.017(3) -0.004(2) -0.002(2) 0.010(3)
C49 0.024(4) 0.022(4) 0.021(4) 0.004(3) 0.002(3) 0.011(3)
C50 0.019(4) 0.015(3) 0.017(4) -0.004(3) -0.003(3) 0.005(3)
C13 0.022(4) 0.019(4) 0.024(4) -0.003(3) -0.007(3) 0.008(4)
C18 0.010(3) 0.015(3) 0.020(3) -0.006(2) -0.003(2) 0.007(2)
C1A 0.019(4) 0.018(4) 0.022(4) -0.003(3) 0.000(3) 0.010(4)
C1E 0.012(3) 0.015(3) 0.008(2) -0.0013(19) 0.000(2) 0.008(3)
C5AA 0.020(2) 0.016(2) 0.019(2) -0.0007(16) 0.0032(17) 0.0083(19)
C3AA 0.009(3) 0.016(3) 0.019(3) -0.005(2) -0.003(2) 0.007(2)
C1J 0.017(6) 0.012(5) 0.021(6) 0.004(4) 0.001(4) 0.010(5)
C8AA 0.0196(19) 0.0163(18) 0.0126(18) 0.0013(14) -0.0011(15) 0.0084(16)
C2AA 0.022(3) 0.018(4) 0.019(4) 0.001(3) 0.003(3) 0.010(3)
N10 0.016(5) 0.022(5) 0.016(5) 0.007(4) 0.003(4) 0.012(4)
C21 0.011(3) 0.015(3) 0.016(3) -0.001(2) 0.000(2) 0.000(2)
C22 0.010(3) 0.013(3) 0.012(3) 0.001(3) 0.002(3) 0.001(3)
C23 0.021(3) 0.017(3) 0.023(3) 0.001(3) 0.003(3) 0.010(3)
C7AA 0.019(3) 0.022(3) 0.019(3) -0.004(2) -0.001(2) 0.011(3)
C1O 0.012(3) 0.016(3) 0.008(2) -0.0012(19) -0.001(2) 0.008(3)
C26 0.020(5) 0.022(5) 0.027(5) -0.004(4) -0.006(4) 0.016(4)
C27 0.010(3) 0.014(3) 0.013(3) 0.001(2) 0.001(2) 0.000(2)
C28 0.0192(19) 0.0163(18) 0.0119(18) 0.0012(14) -0.0016(15) 0.0081(16)
C1AA 0.014(3) 0.024(3) 0.020(3) -0.001(3) -0.001(2) 0.010(3)
C30 0.012(3) 0.014(3) 0.017(3) -0.002(3) 0.000(3) 0.001(3)
C1Q 0.016(3) 0.020(3) 0.028(4) 0.001(3) 0.001(3) 0.007(3)
C1R 0.026(3) 0.015(3) 0.022(3) 0.002(2) -0.008(3) 0.011(3)
C1S 0.020(3) 0.020(3) 0.018(3) -0.003(3) -0.002(3) 0.008(3)
C34 0.018(4) 0.024(4) 0.017(4) -0.006(3) -0.005(3) 0.011(4)
C1T 0.008(4) 0.019(4) 0.015(4) -0.001(3) -0.005(3) 0.002(4)
C1U 0.017(4) 0.024(4) 0.016(4) -0.002(3) 0.000(3) 0.009(3)
C37 0.023(3) 0.014(3) 0.022(3) 0.003(2) 0.006(3) 0.010(3)
C1V 0.013(3) 0.024(3) 0.020(3) -0.001(3) 0.000(2) 0.010(3)
C1W 0.017(3) 0.020(3) 0.020(3) 0.001(2) 0.005(2) 0.010(3)
N1X 0.031(5) 0.015(5) 0.022(5) 0.002(4) 0.009(4) 0.015(4)
C1Y 0.019(4) 0.015(4) 0.016(4) -0.003(3) -0.003(3) 0.006(3)
C1Z 0.0174(16) 0.0221(16) 0.0148(17) 0.0008(15) 0.0003(15) 0.0108(14)
C44 0.021(4) 0.018(4) 0.022(4) -0.003(3) -0.005(3) 0.010(4)
C2A 0.0190(18) 0.020(2) 0.014(2) 0.0057(18) 0.0050(16) 0.0110(16)
C2C 0.018(4) 0.014(4) 0.019(4) -0.005(3) -0.003(3) 0.007(3)
C2D 0.020(2) 0.021(3) 0.015(3) 0.007(2) 0.005(2) 0.011(2)
C2E 0.019(2) 0.018(2) 0.014(2) 0.002(2) -0.002(2) 0.007(2)
C2G 0.019(4) 0.021(4) 0.006(3) 0.000(3) -0.005(3) 0.012(3)
N2H 0.025(5) 0.016(5) 0.008(4) 0.001(3) 0.001(4) 0.011(4)
C2I 0.017(4) 0.023(4) 0.013(4) -0.003(3) 0.001(3) 0.010(3)
C2J 0.023(4) 0.020(4) 0.011(4) 0.004(3) 0.003(3) 0.010(4)
C2K 0.015(3) 0.013(3) 0.026(3) 0.000(2) 0.001(2) 0.008(3)
O2L 0.017(5) 0.053(6) 0.026(5) -0.005(4) 0.007(4) 0.001(4)
C2M 0.016(4) 0.023(4) 0.015(4) -0.007(3) -0.005(3) 0.010(4)
C2N 0.0192(18) 0.0171(17) 0.027(2) 0.0025(14) 0.0014(15) 0.0067(14)
C2O 0.019(4) 0.021(4) 0.008(3) -0.001(3) -0.003(3) 0.012(3)
N2P 0.014(5) 0.020(5) 0.022(6) -0.004(4) -0.001(4) 0.010(4)
C2Q 0.0191(18) 0.020(2) 0.014(2) 0.0052(18) 0.0051(15) 0.0108(16)
C2R 0.0174(16) 0.0221(16) 0.0148(17) 0.0008(15) 0.0003(15) 0.0108(14)
C2S 0.015(3) 0.025(4) 0.021(3) 0.000(3) 0.000(3) 0.009(3)
C2T 0.015(3) 0.015(3) 0.026(4) 0.000(3) 0.002(3) 0.007(3)
C2U 0.016(3) 0.012(3) 0.026(3) 0.000(2) 0.001(2) 0.008(3)
C2V 0.016(3) 0.020(3) 0.027(3) 0.001(3) 0.002(3) 0.008(3)
C2W 0.019(4) 0.025(4) 0.019(4) -0.006(3) -0.004(3) 0.010(4)
C2X 0.020(3) 0.022(3) 0.021(3) -0.006(3) 0.000(3) 0.013(3)
C2Z 0.024(4) 0.022(4) 0.023(4) 0.004(3) 0.003(3) 0.011(3)
C3A 0.024(4) 0.027(4) 0.029(4) 0.001(3) 0.001(3) 0.014(3)
C3C 0.018(4) 0.018(4) 0.022(4) -0.004(3) 0.001(3) 0.011(4)
C3D 0.019(4) 0.022(3) 0.007(3) -0.001(3) -0.004(3) 0.012(3)
C3E 0.019(3) 0.022(4) 0.010(4) -0.001(3) 0.001(3) 0.010(3)
C3F 0.017(4) 0.023(4) 0.017(4) -0.008(3) -0.005(3) 0.009(4)
C3H 0.018(3) 0.020(3) 0.020(3) 0.000(2) 0.004(2) 0.009(3)
C3I 0.023(3) 0.020(4) 0.021(4) 0.002(3) 0.004(3) 0.008(3)
C3J 0.020(2) 0.020(3) 0.015(3) 0.005(2) 0.006(2) 0.0112(19)
C3K 0.018(3) 0.021(4) 0.008(4) -0.001(3) 0.000(2) 0.009(3)
C3L 0.021(3) 0.017(3) 0.023(3) 0.001(2) 0.004(2) 0.010(2)
C3M 0.017(3) 0.012(3) 0.027(3) 0.001(3) 0.001(3) 0.008(3)
C3N 0.018(3) 0.021(3) 0.021(3) 0.001(3) 0.003(3) 0.009(3)
C3P 0.020(3) 0.016(3) 0.021(3) 0.000(2) 0.004(2) 0.010(2)
C3Q 0.016(3) 0.022(3) 0.028(4) 0.001(3) 0.001(3) 0.007(3)
C3T 0.024(4) 0.022(4) 0.020(4) 0.004(3) 0.001(3) 0.012(3)
C3U 0.020(2) 0.017(2) 0.015(3) 0.004(2) 0.000(2) 0.007(2)
C3V 0.020(4) 0.021(4) 0.024(5) 0.005(3) 0.005(3) 0.012(4)
C3W 0.021(5) 0.023(4) 0.025(5) -0.004(4) -0.007(4) 0.015(4)
C3X 0.021(2) 0.017(2) 0.016(3) 0.002(2) 0.001(2) 0.009(2)
C3Z 0.026(4) 0.026(4) 0.032(4) 0.003(3) 0.000(3) 0.016(3)
C4B 0.025(4) 0.016(3) 0.024(4) 0.002(3) 0.007(3) 0.009(3)
C4C 0.023(4) 0.019(4) 0.013(4) 0.004(3) 0.002(3) 0.010(4)
C4D 0.021(4) 0.015(4) 0.012(4) 0.007(3) 0.000(3) 0.004(3)
C1 0.023(4) 0.025(5) 0.013(4) 0.006(3) 0.001(3) 0.013(4)
C7 0.024(3) 0.025(3) 0.030(4) 0.002(3) 0.001(3) 0.016(3)
C1C 0.018(6) 0.023(6) 0.016(6) 0.002(5) 0.002(4) 0.015(5)
C8 0.015(3) 0.021(3) 0.027(3) 0.001(3) 0.002(3) 0.008(3)
C2 0.020(4) 0.012(4) 0.011(4) 0.008(3) 0.000(3) 0.005(3)
C3 0.024(3) 0.026(3) 0.028(4) 0.001(3) 0.002(3) 0.015(3)
C4 0.022(3) 0.017(3) 0.019(2) -0.0009(18) 0.0032(18) 0.008(2)

loop_
_atom_type_symbol
_atom_type_description
_atom_type_scat_dispersion_real
_atom_type_scat_dispersion_imag
_atom_type_scat_source
C C 0.0033 0.0016 'International Tables Vol C Tables 4.2.6.8 and 6.1.1.4'
H H 0.0000 0.0000 'International Tables Vol C Tables 4.2.6.8 and 6.1.1.4'
Ag Ag -0.8971 1.1015 'International Tables Vol C Tables 4.2.6.8 and 6.1.1.4'
F F 0.0171 0.0103 'International Tables Vol C Tables 4.2.6.8 and 6.1.1.4'
N N 0.0061 0.0033 'International Tables Vol C Tables 4.2.6.8 and 6.1.1.4'
O O 0.0106 0.0060 'International Tables Vol C Tables 4.2.6.8 and 6.1.1.4'

loop_
_geom_angle_atom_site_label_1
_geom_angle_atom_site_label_2
_geom_angle_atom_site_label_3
_geom_angle
_geom_angle_site_symmetry_1
_geom_angle_site_symmetry_3
Ag5 Ag1 Ag9 170.68(4) . .
O2AA Ag1 Ag5 92.9(2) . .
O2AA Ag1 Ag9 77.8(2) . .
O2AA Ag1 O30 96.9(3) . .
N21 Ag1 Ag5 88.4(2) . .
N21 Ag1 Ag9 98.3(2) . .
N21 Ag1 O2AA 134.3(3) . .
N21 Ag1 O30 128.3(3) . .
O30 Ag1 Ag5 80.89(19) . .
O30 Ag1 Ag9 99.73(18) . .
Ag14 Ag2 Ag7 170.86(4) . .
O5 Ag2 Ag7 96.2(2) . .
O5 Ag2 Ag14 79.6(2) . .
O5 Ag2 O29 95.5(3) . .
O29 Ag2 Ag7 80.9(2) . .
O29 Ag2 Ag14 91.4(2) . .
N18 Ag2 Ag7 89.9(2) . .
N18 Ag2 Ag14 98.9(2) . .
N18 Ag2 O5 131.7(3) . .
N18 Ag2 O29 132.7(3) . .
Ag8 Ag3 Ag15 166.55(4) . .
O20 Ag3 Ag8 78.60(19) . .
O20 Ag3 Ag15 87.99(19) . .
O20 Ag3 O5AA 97.0(3) . .
N0AA Ag3 Ag8 88.5(2) . .
N0AA Ag3 Ag15 100.2(2) . .
N0AA Ag3 O20 133.3(3) . .
N0AA Ag3 O5AA 129.7(3) . .
O5AA Ag3 Ag8 101.8(2) . .
O5AA Ag3 Ag15 80.7(2) . .
Ag16 Ag4 Ag13 172.29(4) . .
N11 Ag4 Ag13 99.0(2) . .
N11 Ag4 Ag16 88.6(2) . .
N11 Ag4 O26 130.2(3) . .
N11 Ag4 O4AA 131.8(3) . .
O26 Ag4 Ag13 96.44(19) . .
O26 Ag4 Ag16 77.57(19) . .
O4AA Ag4 Ag13 77.7(2) . .
O4AA Ag4 Ag16 98.2(2) . .
O4AA Ag4 O26 97.7(2) . .
Ag1 Ag5 Ag6 131.98(4) . .
O3 Ag5 Ag1 77.42(18) . .
O3 Ag5 Ag6 57.34(18) . .
O3 Ag5 O6AA 91.3(3) . .
O6AA Ag5 Ag1 97.4(2) . .
O6AA Ag5 Ag6 70.6(2) . .
N14 Ag5 Ag1 93.9(2) . .
N14 Ag5 Ag6 131.7(2) . .
N14 Ag5 O3 143.3(3) . .
N14 Ag5 O6AA 125.3(3) . .
Ag9 Ag6 Ag5 117.68(3) 9_554 .
O13 Ag6 Ag5 82.80(19) . .
O13 Ag6 Ag9 56.30(17) . 9_554
O13 Ag6 O22 100.6(3) . .
O22 Ag6 Ag5 54.04(18) . .
O22 Ag6 Ag9 86.9(2) . 9_554
N37 Ag6 Ag5 133.9(2) . .
N37 Ag6 Ag9 108.2(2) . 9_554
N37 Ag6 O13 130.1(3) . .
N37 Ag6 O22 127.4(3) . .
Ag2 Ag7 Ag11 149.81(4) . .
O6 Ag7 Ag2 76.8(2) . .
O6 Ag7 Ag11 74.8(2) . .
O6 Ag7 O16 95.7(3) . .
O16 Ag7 Ag2 99.3(2) . .
O16 Ag7 Ag11 73.6(2) . .
N1X Ag7 Ag2 86.1(2) . .
N1X Ag7 Ag11 122.5(2) . .
N1X Ag7 O6 138.6(3) . .
N1X Ag7 O16 124.4(3) . .
Ag3 Ag8 Ag10 149.39(4) . 1_556
O27 Ag8 Ag3 100.3(2) . .
O27 Ag8 Ag10 72.8(2) . 1_556
N16 Ag8 Ag3 81.4(3) . .
N16 Ag8 Ag10 127.3(3) . 1_556
N16 Ag8 O27 125.8(3) . .
N16 Ag8 O1AA 135.5(3) . .
O1AA Ag8 Ag3 77.2(2) . .
O1AA Ag8 Ag10 74.1(2) . 1_556
O1AA Ag8 O27 96.5(3) . .
Ag1 Ag9 Ag6 145.38(4) . 5
O25 Ag9 Ag1 93.85(19) . .
O25 Ag9 Ag6 68.0(2) . 5
O2 Ag9 Ag1 79.5(2) . .
O2 Ag9 Ag6 72.2(2) . 5
O2 Ag9 O25 91.5(3) . .
N44 Ag9 Ag1 81.4(2) . .
N44 Ag9 Ag6 133.1(2) . 5
N44 Ag9 O25 127.7(3) . .
N44 Ag9 O2 137.3(3) . .
Ag8 Ag10 Ag16 115.00(3) 1_554 .
O28 Ag10 Ag8 82.39(19) . 1_554
O28 Ag10 Ag16 50.38(18) . .
O8 Ag10 Ag8 58.8(2) . 1_554
O8 Ag10 Ag16 82.8(2) . .
O8 Ag10 O28 97.1(3) . .
N2P Ag10 Ag8 108.8(2) 18_545 1_554
N2P Ag10 Ag16 135.6(2) 18_545 .
N2P Ag10 O28 133.1(3) 18_545 .
N2P Ag10 O8 128.2(3) 18_545 .
Ag7 Ag11 Ag13 115.09(3) . .
N1 Ag11 Ag7 108.3(2) . .
N1 Ag11 Ag13 135.5(2) . .
N1 Ag11 O1A 132.2(3) . .
N1 Ag11 O2L 126.0(3) . .
O1A Ag11 Ag7 82.5(2) . .
O1A Ag11 Ag13 49.1(2) . .
O1A Ag11 O2L 100.6(4) . .
O2L Ag11 Ag7 62.6(2) . .
O2L Ag11 Ag13 84.3(2) . .
Ag14 Ag12 Ag15 118.04(3) . .
O1 Ag12 Ag14 85.5(2) . .
O1 Ag12 Ag15 53.0(2) . .
O19 Ag12 Ag14 58.4(3) . .
O19 Ag12 Ag15 85.4(2) . .
O19 Ag12 O1 102.6(3) . .
N31 Ag12 Ag14 107.9(2) . .
N31 Ag12 Ag15 133.5(2) . .
N31 Ag12 O1 128.4(3) . .
N31 Ag12 O19 127.3(4) . .
Ag4 Ag13 Ag11 125.86(4) . .
O4 Ag13 Ag4 79.6(2) . .
O4 Ag13 Ag11 52.7(2) . .
O4 Ag13 O1A 85.7(3) . .
O4 Ag13 O11 86.9(3) . .
O1A Ag13 Ag4 164.7(2) . .
O1A Ag13 Ag11 43.77(19) . .
O11 Ag13 Ag4 92.8(2) . .
O11 Ag13 Ag11 64.0(2) . .
O11 Ag13 O1A 90.5(3) . .
N10 Ag13 Ag4 87.4(2) . .
N10 Ag13 Ag11 146.0(2) . .
N10 Ag13 O4 143.7(3) . .
N10 Ag13 O1A 102.3(3) . .
N10 Ag13 O11 127.8(4) . .
Ag2 Ag14 Ag12 143.94(4) . .
O23 Ag14 Ag2 78.5(2) . .
O23 Ag14 Ag12 72.69(19) . .
O23 Ag14 O24 91.6(3) . .
O24 Ag14 Ag2 90.2(2) . .
O24 Ag14 Ag12 69.7(2) . .
N33 Ag14 Ag2 90.2(2) . .
N33 Ag14 Ag12 125.9(2) . .
N33 Ag14 O23 142.1(3) . .
N33 Ag14 O24 124.8(3) . .
Ag3 Ag15 Ag12 127.08(4) . .
O7 Ag15 Ag3 86.6(3) . .
O7 Ag15 Ag12 66.8(2) . .
O43 Ag15 Ag3 78.0(2) . .
O43 Ag15 Ag12 56.3(2) . .
O43 Ag15 O7 86.3(3) . .
N2H Ag15 Ag3 97.1(2) . .
N2H Ag15 Ag12 135.5(2) . .
N2H Ag15 O7 128.6(3) . .
N2H Ag15 O43 144.8(3) . .
Ag4 Ag16 Ag10 129.59(4) . .
O0AA Ag16 Ag4 79.01(19) . .
O0AA Ag16 Ag10 53.90(19) . .
O0AA Ag16 O18 89.8(3) . .
O0AA Ag16 O28 87.9(3) . .
O18 Ag16 Ag4 97.89(19) . .
O18 Ag16 Ag10 68.20(19) . .
O18 Ag16 O28 95.4(3) . .
O28 Ag16 Ag4 161.23(18) . .
O28 Ag16 Ag10 45.45(17) . .
N35 Ag16 Ag4 86.7(2) . .
N35 Ag16 Ag10 141.2(2) . .
N35 Ag16 O0AA 142.2(3) . .
N35 Ag16 O18 127.0(3) . .
N35 Ag16 O28 95.8(3) . .
C1J O1 Ag12 111.8(7) . .
C30 O13 Ag6 115.8(7) . .
C47 O2AA Ag1 120.3(7) . .
C1C O20 Ag3 119.0(7) . .
C2C O5 Ag2 117.1(7) . .
C16 N11 Ag4 119.2(8) . .
C1V N11 Ag4 120.9(8) . .
C1V N11 C16 119.9(9) . .
C3C O0AA Ag16 120.7(7) . .
C25 O18 Ag16 132.8(8) . .
C26 O19 Ag12 112.9(8) . .
C38 N21 Ag1 120.2(7) . .
C45 N21 Ag1 120.8(7) . .
C45 N21 C38 119.1(9) . .
C1R O22 Ag6 109.9(7) . .
C2C O23 Ag14 123.2(7) . .
C1J O24 Ag14 133.1(8) . .
C1R O25 Ag9 134.9(8) 5 .
C3C O26 Ag4 121.2(7) . .
C18 O27 Ag8 128.9(8) . .
Ag10 O28 Ag16 84.2(2) . .
C18 O28 Ag10 114.6(7) 1_554 .
C18 O28 Ag16 148.5(7) 1_554 .
C2O O29 Ag2 116.6(7) . .
C1E O30 Ag1 117.8(7) . .
C1E O3 Ag5 123.3(7) . .
C25 O8 Ag10 115.9(8) . .
C22 O4AA Ag4 121.5(7) . .
C3P N0AA Ag3 121.6(7) 9 .
C3P N0AA C3V 118.8(9) 9 .
C3V N0AA Ag3 119.5(7) . .
C47 O2 Ag9 119.8(7) . .
C30 O6AA Ag5 132.0(8) . .
C22 O4 Ag13 121.6(7) . .
C2O O6 Ag7 122.9(7) . .
N11 C16 C39 117.4(10) . .
N11 C16 C37 118.7(10) . .
C37 C16 C39 123.9(10) . .
C26 O7 Ag15 137.3(9) . .
C48 N18 Ag2 120.6(8) . .
C48 N18 C44 120.1(9) . .
C44 N18 Ag2 118.9(7) . .
H19A C19 H19B 109.5 . .
H19A C19 H19C 109.5 . .
H19B C19 H19C 109.5 . .
C1W C19 H19A 109.5 . .
C1W C19 H19B 109.5 . .
C1W C19 H19C 109.5 . .
C2N O5AA Ag3 118.1(7) . .
C8AA N1 Ag11 119.2(7) . .
C8AA N1 C28 119.7(9) . .
C28 N1 Ag11 120.8(7) . .
C42 O16 Ag7 128.1(8) . .
C2I N14 Ag5 121.0(7) . .
C3K N14 Ag5 119.1(7) . .
C3K N14 C2I 119.0(9) . .
O18 C25 C1 111.8(10) . .
O8 C25 O18 130.6(12) . .
O8 C25 C1 117.0(10) . .
C2V N16 Ag8 121.4(7) . .
C2V N16 C7 118.7(10) . .
C7 N16 Ag8 119.8(8) . .
Ag11 O1A Ag13 87.1(3) . .
C42 O1A Ag11 118.7(7) . .
C42 O1A Ag13 143.0(8) . .
C1C O1AA Ag8 122.6(7) . .
C2Z O11 Ag13 144.9(9) . .
C7AA N31 Ag12 120.3(7) 17_556 .
C2R N31 Ag12 120.7(7) . .
C2R N31 C7AA 118.9(9) . 17_556
H32A C32 H32B 109.5 . .
H32A C32 H32C 109.5 . .
H32B C32 H32C 109.5 . .
C45 C32 H32A 109.5 . .
C45 C32 H32B 109.5 . .
C45 C32 H32C 109.5 . .
C2A N33 Ag14 119.4(7) . .
C2Q N33 Ag14 123.2(7) . .
C2Q N33 C2A 117.0(9) . .
C2J N35 Ag16 118.3(7) . .
C2J N35 C2 120.2(9) . .
C2 N35 Ag16 120.4(7) . .
C46 N37 Ag6 120.6(7) . .
C46 N37 C2AA 119.5(10) . .
C2AA N37 Ag6 119.8(7) . .
N21 C38 C8AA 120.6(10) . .
N21 C38 C3U 117.4(10) . .
C8AA C38 C3U 121.8(10) . .
C16 C39 H39A 109.5 . .
C16 C39 H39B 109.5 . .
C16 C39 H39C 109.5 . .
H39A C39 H39B 109.5 . .
H39A C39 H39C 109.5 . .
H39B C39 H39C 109.5 . .
H40A C40 H40B 109.5 . .
H40A C40 H40C 109.5 . .
H40B C40 H40C 109.5 . .
C1V C40 H40A 109.5 . .
C1V C40 H40B 109.5 . .
C1V C40 H40C 109.5 . .
H41A C41 H41B 109.5 . .
H41A C41 H41C 109.5 . .
H41B C41 H41C 109.5 . .
C3V C41 H41A 109.5 . .
C3V C41 H41B 109.5 . .
C3V C41 H41C 109.5 . .
O16 C42 O1A 127.7(11) . .
O16 C42 C5AA 115.3(10) . .
O1A C42 C5AA 117.0(10) . .
C2N O43 Ag15 124.7(8) . .
C34 N44 Ag9 119.7(7) . .
C34 N44 C2M 120.6(9) . .
C2M N44 Ag9 119.2(7) . .
N21 C45 C32 118.6(10) . .
N21 C45 C28 120.3(10) . .
C28 C45 C32 121.1(10) . .
N37 C46 C3L 118.1(10) . .
N37 C46 C3P 120.9(10) . .
C3P C46 C3L 120.8(10) . .
O2AA C47 C1T 115.2(9) . .
O2 C47 O2AA 130.6(11) . .
O2 C47 C1T 114.0(10) . .
N18 C48 C7AA 121.7(10) . .
N18 C48 C1S 117.1(10) . .
C7AA C48 C1S 121.0(10) . .
F10 C49 C2Z 110.3(9) . .
F10 C49 C3T 107.0(10) . .
F1J C49 F10 107.2(9) . .
F1J C49 C2Z 106.8(9) . .
F1J C49 C3T 110.9(9) . .
C3T C49 C2Z 114.4(10) . .
F6 C50 C1Y 105.9(9) . .
F6 C50 C2C 111.6(9) . .
F11 C50 F6 105.3(9) . .
F11 C50 C1Y 108.8(9) . .
F11 C50 C2C 110.2(9) . .
C1Y C50 C2C 114.7(9) . .
H13A C13 H13B 109.5 . .
H13A C13 H13C 109.5 . .
H13B C13 H13C 109.5 . .
C44 C13 H13A 109.5 . .
C44 C13 H13B 109.5 . .
C44 C13 H13C 109.5 . .
O27 C18 O28 130.8(11) . 1_556
O27 C18 C3AA 115.3(10) . .
O28 C18 C3AA 113.8(9) 1_556 .
F1B C1A F1D 106.8(9) . .
F1B C1A C3C 111.1(9) . .
F1B C1A C1 106.4(9) . 18_545
F1D C1A C3C 109.5(9) . .
F1D C1A C1 108.9(9) . 18_545
C3C C1A C1 113.8(9) . 18_545
O30 C1E O3 130.9(10) . .
O30 C1E C1O 115.9(9) . .
O3 C1E C1O 113.2(9) . .
F1H C5AA F1K 106.1(9) . .
F1H C5AA C42 110.6(9) . .
F1H C5AA C4 106.8(9) . .
F1K C5AA C42 111.8(9) . .
F1K C5AA C4 107.8(9) . .
C42 C5AA C4 113.4(9) . .
F2 C3AA F1A 107.9(9) . .
F2 C3AA C18 112.2(9) . .
F2 C3AA C1O 108.5(8) . 9
F1A C3AA C18 106.9(8) . .
F1A C3AA C1O 107.0(8) . 9
C1O C3AA C18 114.0(9) 9 .
O1 C1J C1Y 116.0(9) . 18_546
O24 C1J O1 131.3(11) . .
O24 C1J C1Y 112.6(10) . 18_546
N1 C8AA C38 120.0(10) . .
N1 C8AA C3X 117.7(10) . .
C38 C8AA C3X 122.2(10) . .
N37 C2AA C3I 117.8(10) . .
N37 C2AA C3V 120.7(10) . 5_554
C3V C2AA C3I 121.5(10) 5_554 .
C8 N10 Ag13 118.1(7) 18_546 .
C8 N10 C3 120.3(10) 18_546 18_546
C3 N10 Ag13 120.7(8) 18_546 .
F12 C21 C27 108.1(9) . .
F12 C21 C30 106.8(8) . .
F1I C21 F12 106.3(8) . .
F1I C21 C27 107.8(9) . .
F1I C21 C30 110.8(9) . .
C27 C21 C30 116.6(9) . .
O4AA C22 C27 114.8(9) . .
O4 C22 O4AA 129.0(11) . .
O4 C22 C27 116.2(10) . .
H23A C23 H23B 109.5 . .
H23A C23 H23C 109.5 . .
H23B C23 H23C 109.5 . .
C3P C23 H23A 109.5 . .
C3P C23 H23B 109.5 . .
C3P C23 H23C 109.5 . .
N31 C7AA C48 119.9(10) 18_546 .
N31 C7AA C2X 116.1(10) 18_546 .
C48 C7AA C2X 124.0(10) . .
F19 C1O F1E 106.6(8) . .
F19 C1O C1E 110.1(8) . .
F19 C1O C3AA 109.9(8) . 5_554
F1E C1O C1E 110.5(8) . .
F1E C1O C3AA 105.6(8) . 5_554
C3AA C1O C1E 113.9(8) 5_554 .
O19 C26 O7 127.7(12) . .
O19 C26 C3W 117.7(10) . .
O7 C26 C3W 114.4(11) . .
F1 C27 C21 106.1(9) . .
F1 C27 C22 110.1(9) . .
F1F C27 F1 105.4(8) . .
F1F C27 C21 111.1(9) . .
F1F C27 C22 108.4(9) . .
C21 C27 C22 115.2(9) . .
N1 C28 C45 120.0(10) . .
N1 C28 C2E 118.1(10) . .
C45 C28 C2E 121.9(10) . .
C1V C1AA C2S 122.0(10) . .
N2P C1AA C1V 120.6(10) . .
N2P C1AA C2S 117.4(10) . .
O13 C30 C21 115.6(9) . .
O6AA C30 O13 129.7(11) . .
O6AA C30 C21 114.6(10) . .
H1QA C1Q H1QB 109.5 . .
H1QA C1Q H1QC 109.5 . .
H1QB C1Q H1QC 109.5 . .
C2V C1Q H1QA 109.5 . .
C2V C1Q H1QB 109.5 . .
C2V C1Q H1QC 109.5 . .
O22 C1R O25 130.5(12) . 9_554
O22 C1R C2G 116.2(10) . 9_554
O25 C1R C2G 113.0(10) 9_554 9_554
C48 C1S H1SA 109.5 . .
C48 C1S H1SB 109.5 . .
C48 C1S H1SC 109.5 . .
H1SA C1S H1SB 109.5 . .
H1SA C1S H1SC 109.5 . .
H1SB C1S H1SC 109.5 . .
N44 C34 C2W 119.1(10) . .
N44 C34 C2 120.5(10) . 5
C2 C34 C2W 120.4(10) 5 .
F8 C1T C47 111.2(9) . .
F8 C1T C3W 105.3(9) . 9_554
F15 C1T F8 107.2(9) . .
F15 C1T C47 109.1(9) . .
F15 C1T C3W 110.3(9) . 9_554
C3W C1T C47 113.4(9) 9_554 .
H1UA C1U H1UB 109.5 . .
H1UA C1U H1UC 109.5 . .
H1UB C1U H1UC 109.5 . .
C2I C1U H1UA 109.5 . .
C2I C1U H1UB 109.5 . .
C2I C1U H1UC 109.5 . .
C16 C37 C4B 122.9(10) . .
N2P C37 C16 120.9(10) . .
N2P C37 C4B 116.2(10) . .
N11 C1V C40 117.8(10) . .
N11 C1V C1AA 120.1(10) . .
C1AA C1V C40 122.1(10) . .
N1X C1W C19 117.3(9) . .
N1X C1W C3H 120.9(10) . .
C3H C1W C19 121.8(10) . .
C1W N1X Ag7 121.3(7) . .
C2K N1X Ag7 118.7(7) . .
C2K N1X C1W 119.3(10) . .
F5 C1Y C50 107.3(9) . .
F5 C1Y C1J 110.6(9) . 17_556
F1C C1Y F5 104.6(8) . .
F1C C1Y C50 109.2(9) . .
F1C C1Y C1J 109.2(9) . 17_556
C50 C1Y C1J 115.3(9) . 17_556
H1ZA C1Z H1ZB 109.5 . .
H1ZA C1Z H1ZC 109.5 . .
H1ZB C1Z H1ZC 109.5 . .
C2R C1Z H1ZA 109.5 . .
C2R C1Z H1ZB 109.5 . .
C2R C1Z H1ZC 109.5 . .
N18 C44 C13 119.4(10) . .
N18 C44 C2R 118.1(10) . 18_546
C2R C44 C13 122.3(10) 18_546 .
N33 C2A C2D 117.3(9) . .
N33 C2A C2I 122.0(10) . 5
C2I C2A C2D 120.7(9) 5 .
O5 C2C C50 113.9(10) . .
O23 C2C O5 130.6(11) . .
O23 C2C C50 115.5(9) . .
C2A C2D H2DA 109.5 . .
C2A C2D H2DB 109.5 . .
C2A C2D H2DC 109.5 . .
H2DA C2D H2DB 109.5 . .
H2DA C2D H2DC 109.5 . .
H2DB C2D H2DC 109.5 . .
C28 C2E H2EA 109.5 . .
C28 C2E H2EB 109.5 . .
C28 C2E H2EC 109.5 . .
H2EA C2E H2EB 109.5 . .
H2EA C2E H2EC 109.5 . .
H2EB C2E H2EC 109.5 . .
F13 C2G C1R 109.1(8) . 5
F13 C2G C3D 106.3(8) . .
F36 C2G F13 107.2(8) . .
F36 C2G C1R 112.7(9) . 5
F36 C2G C3D 108.0(8) . .
C3D C2G C1R 113.2(9) . 5
C2U N2H Ag15 122.1(7) 18_546 .
C2U N2H C3H 119.2(9) 18_546 18_546
C3H N2H Ag15 118.0(7) 18_546 .
N14 C2I C1U 118.7(9) . .
N14 C2I C2A 119.5(9) . 9_554
C2A C2I C1U 121.8(10) 9_554 .
N35 C2J C2M 118.5(10) . 9_554
N35 C2J C4C 119.1(10) . .
C2M C2J C4C 122.4(10) 9_554 .
N1X C2K C2T 117.9(9) . .
N1X C2K C2U 119.8(10) . .
C2U C2K C2T 122.3(9) . .
C2Z O2L Ag11 113.5(8) . .
N44 C2M C2J 120.3(10) . 5
N44 C2M C3F 118.5(9) . .
C2J C2M C3F 121.2(9) 5 .
O5AA C2N C4 113.5(10) . 17_556
O43 C2N O5AA 131.4(12) . .
O43 C2N C4 115.1(11) . 17_556
O29 C2O O6 130.7(10) . .
O29 C2O C3D 117.5(9) . .
O6 C2O C3D 111.8(9) . .
C1AA N2P Ag10 121.4(7) . 17
C1AA N2P C37 119.3(9) . .
C37 N2P Ag10 119.2(7) . 17
N33 C2Q C3J 116.1(9) . .
N33 C2Q C3K 121.7(10) . 5
C3K C2Q C3J 122.3(10) 5 .
N31 C2R C1Z 118.4(10) . .
N31 C2R C44 121.1(10) . 17_556
C44 C2R C1Z 120.5(10) 17_556 .
C1AA C2S H2SA 109.5 . .
C1AA C2S H2SB 109.5 . .
C1AA C2S H2SC 109.5 . .
H2SA C2S H2SB 109.5 . .
H2SA C2S H2SC 109.5 . .
H2SB C2S H2SC 109.5 . .
C2K C2T H2TA 109.5 . .
C2K C2T H2TB 109.5 . .
C2K C2T H2TC 109.5 . .
H2TA C2T H2TB 109.5 . .
H2TA C2T H2TC 109.5 . .
H2TB C2T H2TC 109.5 . .
N2H C2U C2K 120.5(9) 17_556 .
N2H C2U C3M 118.1(9) 17_556 .
C2K C2U C3M 121.4(9) . .
N16 C2V C1Q 117.1(10) . .
N16 C2V C8 120.8(10) . .
C8 C2V C1Q 122.0(10) . .
C34 C2W H2WA 109.5 . .
C34 C2W H2WB 109.5 . .
C34 C2W H2WC 109.5 . .
H2WA C2W H2WB 109.5 . .
H2WA C2W H2WC 109.5 . .
H2WB C2W H2WC 109.5 . .
C7AA C2X H2XA 109.5 . .
C7AA C2X H2XB 109.5 . .
C7AA C2X H2XC 109.5 . .
H2XA C2X H2XB 109.5 . .
H2XA C2X H2XC 109.5 . .
H2XB C2X H2XC 109.5 . .
O11 C2Z C49 113.6(11) . .
O2L C2Z O11 128.4(13) . .
O2L C2Z C49 117.8(11) . .
H3AA C3A H3AB 109.5 . .
H3AA C3A H3AC 109.5 . .
H3AB C3A H3AC 109.5 . .
C3 C3A H3AA 109.5 . .
C3 C3A H3AB 109.5 . .
C3 C3A H3AC 109.5 . .
O0AA C3C C1A 114.7(10) . .
O26 C3C O0AA 128.7(10) . .
O26 C3C C1A 116.6(10) . .
F3 C3D F4 109.0(8) . .
F3 C3D C2G 110.8(8) . .
F3 C3D C2O 110.4(8) . .
F4 C3D C2G 104.4(8) . .
F4 C3D C2O 109.3(8) . .
C2O C3D C2G 112.7(9) . .
H3EA C3E H3EB 109.5 . .
H3EA C3E H3EC 109.5 . .
H3EB C3E H3EC 109.5 . .
C3K C3E H3EA 109.5 . .
C3K C3E H3EB 109.5 . .
C3K C3E H3EC 109.5 . .
C2M C3F H3FA 109.5 . .
C2M C3F H3FB 109.5 . .
C2M C3F H3FC 109.5 . .
H3FA C3F H3FB 109.5 . .
H3FA C3F H3FC 109.5 . .
H3FB C3F H3FC 109.5 . .
C1W C3H C3N 122.9(10) . .
N2H C3H C1W 120.3(10) 17_556 .
N2H C3H C3N 116.8(9) 17_556 .
C2AA C3I H3IA 109.5 . .
C2AA C3I H3IB 109.5 . .
C2AA C3I H3IC 109.5 . .
H3IA C3I H3IB 109.5 . .
H3IA C3I H3IC 109.5 . .
H3IB C3I H3IC 109.5 . .
C2Q C3J H3JA 109.5 . .
C2Q C3J H3JB 109.5 . .
C2Q C3J H3JC 109.5 . .
H3JA C3J H3JB 109.5 . .
H3JA C3J H3JC 109.5 . .
H3JB C3J H3JC 109.5 . .
N14 C3K C2Q 120.9(10) . 9_554
N14 C3K C3E 117.6(9) . .
C2Q C3K C3E 121.5(9) 9_554 .
C46 C3L H3LA 109.5 . .
C46 C3L H3LB 109.5 . .
C46 C3L H3LC 109.5 . .
H3LA C3L H3LB 109.5 . .
H3LA C3L H3LC 109.5 . .
H3LB C3L H3LC 109.5 . .
C2U C3M H3MA 109.5 . .
C2U C3M H3MB 109.5 . .
C2U C3M H3MC 109.5 . .
H3MA C3M H3MB 109.5 . .
H3MA C3M H3MC 109.5 . .
H3MB C3M H3MC 109.5 . .
C3H C3N H3NA 109.5 . .
C3H C3N H3NB 109.5 . .
C3H C3N H3NC 109.5 . .
H3NA C3N H3NB 109.5 . .
H3NA C3N H3NC 109.5 . .
H3NB C3N H3NC 109.5 . .
N0AA C3P C46 120.2(10) 5_554 .
N0AA C3P C23 118.3(10) 5_554 .
C46 C3P C23 121.5(10) . .
H3QA C3Q H3QB 109.5 . .
H3QA C3Q H3QC 109.5 . .
H3QB C3Q H3QC 109.5 . .
C8 C3Q H3QA 109.5 . .
C8 C3Q H3QB 109.5 . .
C8 C3Q H3QC 109.5 . .
F7 C3T C49 110.9(9) . .
F7 C3T C1C 107.6(9) . 17_556
F18 C3T F7 105.9(9) . .
F18 C3T C49 108.5(9) . .
F18 C3T C1C 111.0(9) . 17_556
C49 C3T C1C 112.8(10) . 17_556
C38 C3U H3UA 109.5 . .
C38 C3U H3UB 109.5 . .
C38 C3U H3UC 109.5 . .
H3UA C3U H3UB 109.5 . .
H3UA C3U H3UC 109.5 . .
H3UB C3U H3UC 109.5 . .
N0AA C3V C41 117.7(10) . .
N0AA C3V C2AA 119.7(10) . 9
C2AA C3V C41 122.6(10) 9 .
F17 C3W C26 107.4(9) . .
F17 C3W C1T 107.5(9) . 5
F20 C3W F17 107.2(9) . .
F20 C3W C26 111.4(10) . .
F20 C3W C1T 107.9(9) . 5
C26 C3W C1T 115.0(9) . 5
C8AA C3X H3XA 109.5 . .
C8AA C3X H3XB 109.5 . .
C8AA C3X H3XC 109.5 . .
H3XA C3X H3XB 109.5 . .
H3XA C3X H3XC 109.5 . .
H3XB C3X H3XC 109.5 . .
H3ZA C3Z H3ZB 109.5 . .
H3ZA C3Z H3ZC 109.5 . .
H3ZB C3Z H3ZC 109.5 . .
C7 C3Z H3ZA 109.5 . .
C7 C3Z H3ZB 109.5 . .
C7 C3Z H3ZC 109.5 . .
C37 C4B H4BA 109.5 . .
C37 C4B H4BB 109.5 . .
C37 C4B H4BC 109.5 . .
H4BA C4B H4BB 109.5 . .
H4BA C4B H4BC 109.5 . .
H4BB C4B H4BC 109.5 . .
C2J C4C H4CA 109.5 . .
C2J C4C H4CB 109.5 . .
C2J C4C H4CC 109.5 . .
H4CA C4C H4CB 109.5 . .
H4CA C4C H4CC 109.5 . .
H4CB C4C H4CC 109.5 . .
H4DA C4D H4DB 109.5 . .
H4DA C4D H4DC 109.5 . .
H4DB C4D H4DC 109.5 . .
C2 C4D H4DA 109.5 . .
C2 C4D H4DB 109.5 . .
C2 C4D H4DC 109.5 . .
F14 C1 C25 111.3(9) . .
F14 C1 C1A 107.1(9) . 17
F16 C1 F14 104.3(9) . .
F16 C1 C25 111.6(9) . .
F16 C1 C1A 106.0(9) . 17
C25 C1 C1A 115.8(9) . 17
N16 C7 C3Z 118.1(11) . .
N16 C7 C3 121.0(10) . .
C3 C7 C3Z 120.9(11) . .
O20 C1C C3T 116.0(10) . 18_546
O1AA C1C O20 129.0(11) . .
O1AA C1C C3T 114.9(10) . 18_546
N10 C8 C2V 120.0(10) 17_556 .
N10 C8 C3Q 118.6(9) 17_556 .
C2V C8 C3Q 121.3(10) . .
N35 C2 C34 119.9(9) . 9_554
N35 C2 C4D 116.5(9) . .
C34 C2 C4D 123.6(9) 9_554 .
N10 C3 C3A 118.5(10) 17_556 .
N10 C3 C7 119.1(10) 17_556 .
C7 C3 C3A 122.4(11) . .
F9 C4 F1G 107.0(9) . .
F9 C4 C5AA 111.3(9) . .
F9 C4 C2N 108.3(9) . 18_546
F1G C4 C5AA 106.5(9) . .
F1G C4 C2N 108.4(9) . 18_546
C5AA C4 C2N 115.1(9) . 18_546

loop_
_geom_bond_atom_site_label_1
_geom_bond_atom_site_label_2
_geom_bond_distance
_geom_bond_site_symmetry_2
Ag1 Ag5 2.9690(12) .
Ag1 Ag9 2.9701(12) .
Ag1 O2AA 2.265(8) .
Ag1 N21 2.212(9) .
Ag1 O30 2.292(8) .
Ag2 Ag7 2.9752(13) .
Ag2 Ag14 2.9647(13) .
Ag2 O5 2.282(8) .
Ag2 O29 2.283(8) .
Ag2 N18 2.220(8) .
Ag3 Ag8 2.9878(13) .
Ag3 Ag15 2.9881(13) .
Ag3 O20 2.267(8) .
Ag3 N0AA 2.212(9) .
Ag3 O5AA 2.303(8) .
Ag4 Ag13 2.9920(13) .
Ag4 Ag16 2.9887(13) .
Ag4 N11 2.212(8) .
Ag4 O26 2.297(7) .
Ag4 O4AA 2.277(8) .
Ag5 Ag6 3.1983(12) .
Ag5 O3 2.287(7) .
Ag5 O6AA 2.327(8) .
Ag5 N14 2.217(9) .
Ag6 Ag9 3.1281(12) 9_554
Ag6 O13 2.326(8) .
Ag6 O22 2.353(8) .
Ag6 N37 2.242(9) .
Ag7 Ag11 3.0696(12) .
Ag7 O6 2.267(8) .
Ag7 O16 2.346(8) .
Ag7 N1X 2.243(10) .
Ag8 Ag10 3.1059(13) 1_556
Ag8 O27 2.309(8) .
Ag8 N16 2.229(10) .
Ag8 O1AA 2.261(8) .
Ag9 Ag6 3.1277(12) 5
Ag9 O25 2.307(8) .
Ag9 O2 2.267(8) .
Ag9 N44 2.227(8) .
Ag10 Ag8 3.1060(13) 1_554
Ag10 Ag16 3.3108(12) .
Ag10 O28 2.372(7) .
Ag10 O8 2.316(8) .
Ag10 N2P 2.232(9) 18_545
Ag11 Ag13 3.3547(12) .
Ag11 N1 2.245(9) .
Ag11 O1A 2.323(8) .
Ag11 O2L 2.343(9) .
Ag12 Ag14 3.1098(13) .
Ag12 Ag15 3.2531(13) .
Ag12 O1 2.370(9) .
Ag12 O19 2.328(9) .
Ag12 N31 2.227(9) .
Ag13 O4 2.277(8) .
Ag13 O1A 2.539(8) .
Ag13 O11 2.305(8) .
Ag13 N10 2.214(9) .
Ag14 O23 2.237(8) .
Ag14 O24 2.343(8) .
Ag14 N33 2.205(9) .
Ag15 O7 2.293(9) .
Ag15 O43 2.277(8) .
Ag15 N2H 2.220(9) .
Ag16 O0AA 2.264(7) .
Ag16 O18 2.328(8) .
Ag16 O28 2.563(7) .
Ag16 N35 2.219(9) .
O1 C1J 1.227(14) .
F2 C3AA 1.320(12) .
F3 C3D 1.334(11) .
F4 C3D 1.373(12) .
F5 C1Y 1.373(12) .
F6 C50 1.377(12) .
F7 C3T 1.377(13) .
F8 C1T 1.374(12) .
F9 C4 1.324(12) .
F10 C49 1.358(13) .
F11 C50 1.357(12) .
F12 C21 1.383(12) .
O13 C30 1.266(13) .
F14 C1 1.366(12) .
F15 C1T 1.343(12) .
F16 C1 1.364(12) .
O2AA C47 1.252(13) .
F18 C3T 1.362(13) .
F19 C1O 1.367(11) .
O20 C1C 1.246(13) .
F1 C27 1.396(12) .
F13 C2G 1.392(12) .
F17 C3W 1.378(13) .
O5 C2C 1.257(13) .
F1B C1A 1.348(13) .
F1C C1Y 1.364(12) .
F1D C1A 1.370(12) .
F1E C1O 1.382(11) .
N11 C16 1.353(14) .
N11 C1V 1.341(14) .
F1G C4 1.380(13) .
F1H C5AA 1.335(13) .
O0AA C3C 1.283(13) .
F1I C21 1.378(12) .
F1J C49 1.337(13) .
O18 C25 1.252(13) .
O19 C26 1.255(15) .
F20 C3W 1.341(12) .
N21 C38 1.347(14) .
N21 C45 1.341(14) .
O22 C1R 1.233(14) .
O23 C2C 1.229(13) .
O24 C1J 1.206(13) .
O25 C1R 1.248(14) 5
O26 C3C 1.201(13) .
O27 C18 1.235(13) .
O28 C18 1.243(13) 1_554
O29 C2O 1.227(12) .
O30 C1E 1.222(12) .
F1A C3AA 1.393(12) .
O3 C1E 1.247(12) .
F1F C27 1.351(12) .
O8 C25 1.236(14) .
O4AA C22 1.265(13) .
N0AA C3P 1.329(14) 9
N0AA C3V 1.375(14) .
O2 C47 1.222(13) .
O6AA C30 1.218(13) .
O4 C22 1.218(13) .
O6 C2O 1.269(13) .
C16 C39 1.483(15) .
C16 C37 1.415(16) .
O7 C26 1.285(15) .
N18 C48 1.296(15) .
N18 C44 1.381(15) .
C19 H19A 0.9600 .
C19 H19B 0.9600 .
C19 H19C 0.9600 .
C19 C1W 1.510(15) .
O5AA C2N 1.252(14) .
N1 C8AA 1.335(14) .
N1 C28 1.347(14) .
O16 C42 1.219(13) .
N14 C2I 1.342(14) .
N14 C3K 1.341(13) .
C25 C1 1.538(17) .
N16 C2V 1.333(14) .
N16 C7 1.352(15) .
O1A C42 1.254(14) .
O1AA C1C 1.222(13) .
O11 C2Z 1.225(15) .
F1K C5AA 1.349(12) .
N31 C7AA 1.360(14) 17_556
N31 C2R 1.334(14) .
C32 H32A 0.9600 .
C32 H32B 0.9600 .
C32 H32C 0.9600 .
C32 C45 1.487(15) .
N33 C2A 1.351(14) .
N33 C2Q 1.342(14) .
N35 C2J 1.324(14) .
N35 C2 1.379(13) .
F36 C2G 1.337(11) .
N37 C46 1.327(14) .
N37 C2AA 1.335(14) .
C38 C8AA 1.399(15) .
C38 C3U 1.490(15) .
C39 H39A 0.9600 .
C39 H39B 0.9600 .
C39 H39C 0.9600 .
C40 H40A 0.9600 .
C40 H40B 0.9600 .
C40 H40C 0.9600 .
C40 C1V 1.502(16) .
C41 H41A 0.9600 .
C41 H41B 0.9600 .
C41 H41C 0.9600 .
C41 C3V 1.501(16) .
C42 C5AA 1.539(16) .
O43 C2N 1.209(14) .
N44 C34 1.312(13) .
N44 C2M 1.344(14) .
C45 C28 1.403(15) .
C46 C3L 1.515(15) .
C46 C3P 1.399(15) .
C47 C1T 1.544(15) .
C48 C7AA 1.395(16) .
C48 C1S 1.516(15) .
C49 C2Z 1.569(17) .
C49 C3T 1.513(17) .
C50 C1Y 1.510(16) .
C50 C2C 1.548(15) .
C13 H13A 0.9600 .
C13 H13B 0.9600 .
C13 H13C 0.9600 .
C13 C44 1.480(15) .
C18 O28 1.243(13) 1_556
C18 C3AA 1.573(14) .
C1A C3C 1.551(15) .
C1A C1 1.554(16) 18_545
C1E C1O 1.562(14) .
C5AA C4 1.544(16) .
C3AA C1O 1.541(14) 9
C1J C1Y 1.563(15) 18_546
C8AA C3X 1.513(14) .
C2AA C3I 1.511(15) .
C2AA C3V 1.384(16) 5_554
N10 C8 1.335(14) 18_546
N10 C3 1.343(14) 18_546
C21 C27 1.492(15) .
C21 C30 1.560(15) .
C22 C27 1.551(15) .
C23 H23A 0.9600 .
C23 H23B 0.9600 .
C23 H23C 0.9600 .
C23 C3P 1.507(15) .
C7AA N31 1.360(14) 18_546
C7AA C2X 1.485(15) .
C1O C3AA 1.541(14) 5_554
C26 C3W 1.535(16) .
C28 C2E 1.503(15) .
C1AA C1V 1.403(16) .
C1AA N2P 1.333(15) .
C1AA C2S 1.488(15) .
C1Q H1QA 0.9600 .
C1Q H1QB 0.9600 .
C1Q H1QC 0.9600 .
C1Q C2V 1.509(15) .
C1R O25 1.248(14) 9_554
C1R C2G 1.567(16) 9_554
C1S H1SA 0.9600 .
C1S H1SB 0.9600 .
C1S H1SC 0.9600 .
C34 C2W 1.476(15) .
C34 C2 1.389(15) 5
C1T C3W 1.538(16) 9_554
C1U H1UA 0.9600 .
C1U H1UB 0.9600 .
C1U H1UC 0.9600 .
C1U C2I 1.509(14) .
C37 N2P 1.342(14) .
C37 C4B 1.508(15) .
C1W N1X 1.362(14) .
C1W C3H 1.365(15) .
N1X C2K 1.325(13) .
C1Y C1J 1.563(15) 17_556
C1Z H1ZA 0.9600 .
C1Z H1ZB 0.9600 .
C1Z H1ZC 0.9600 .
C1Z C2R 1.486(15) .
C44 C2R 1.411(15) 18_546
C2A C2D 1.529(14) .
C2A C2I 1.397(15) 5
C2D H2DA 0.9600 .
C2D H2DB 0.9600 .
C2D H2DC 0.9600 .
C2E H2EA 0.9600 .
C2E H2EB 0.9600 .
C2E H2EC 0.9600 .
C2G C1R 1.567(16) 5
C2G C3D 1.566(15) .
N2H C2U 1.342(14) 18_546
N2H C3H 1.345(14) 18_546
C2I C2A 1.397(15) 9_554
C2J C2M 1.430(15) 9_554
C2J C4C 1.465(15) .
C2K C2T 1.479(14) .
C2K C2U 1.405(14) .
O2L C2Z 1.193(14) .
C2M C2J 1.430(15) 5
C2M C3F 1.497(15) .
C2N C4 1.593(16) 17_556
C2O C3D 1.558(15) .
N2P Ag10 2.232(9) 17
C2Q C3J 1.511(15) .
C2Q C3K 1.380(15) 5
C2R C44 1.411(16) 17_556
C2S H2SA 0.9600 .
C2S H2SB 0.9600 .
C2S H2SC 0.9600 .
C2T H2TA 0.9600 .
C2T H2TB 0.9600 .
C2T H2TC 0.9600 .
C2U N2H 1.342(13) 17_556
C2U C3M 1.502(14) .
C2V C8 1.387(16) .
C2W H2WA 0.9600 .
C2W H2WB 0.9600 .
C2W H2WC 0.9600 .
C2X H2XA 0.9600 .
C2X H2XB 0.9600 .
C2X H2XC 0.9600 .
C3A H3AA 0.9600 .
C3A H3AB 0.9600 .
C3A H3AC 0.9600 .
C3A C3 1.486(16) .
C3E H3EA 0.9600 .
C3E H3EB 0.9600 .
C3E H3EC 0.9600 .
C3E C3K 1.513(15) .
C3F H3FA 0.9600 .
C3F H3FB 0.9600 .
C3F H3FC 0.9600 .
C3H N2H 1.345(14) 17_556
C3H C3N 1.483(15) .
C3I H3IA 0.9600 .
C3I H3IB 0.9600 .
C3I H3IC 0.9600 .
C3J H3JA 0.9600 .
C3J H3JB 0.9600 .
C3J H3JC 0.9600 .
C3K C2Q 1.379(15) 9_554
C3L H3LA 0.9600 .
C3L H3LB 0.9600 .
C3L H3LC 0.9600 .
C3M H3MA 0.9600 .
C3M H3MB 0.9600 .
C3M H3MC 0.9600 .
C3N H3NA 0.9600 .
C3N H3NB 0.9600 .
C3N H3NC 0.9600 .
C3P N0AA 1.329(14) 5_554
C3Q H3QA 0.9600 .
C3Q H3QB 0.9600 .
C3Q H3QC 0.9600 .
C3Q C8 1.521(16) .
C3T C1C 1.555(16) 17_556
C3U H3UA 0.9600 .
C3U H3UB 0.9600 .
C3U H3UC 0.9600 .
C3V C2AA 1.384(16) 9
C3W C1T 1.538(16) 5
C3X H3XA 0.9600 .
C3X H3XB 0.9600 .
C3X H3XC 0.9600 .
C3Z H3ZA 0.9600 .
C3Z H3ZB 0.9600 .
C3Z H3ZC 0.9600 .
C3Z C7 1.491(16) .
C4B H4BA 0.9600 .
C4B H4BB 0.9600 .
C4B H4BC 0.9600 .
C4C H4CA 0.9600 .
C4C H4CB 0.9600 .
C4C H4CC 0.9600 .
C4D H4DA 0.9600 .
C4D H4DB 0.9600 .
C4D H4DC 0.9600 .
C4D C2 1.494(14) .
C1 C1A 1.553(16) 17
C7 C3 1.389(17) .
C1C C3T 1.555(16) 18_546
C8 N10 1.335(14) 17_556
C2 C34 1.389(15) 9_554
C3 N10 1.342(14) 17_556
C4 C2N 1.593(16) 18_546
C5 O1E 1.417(17) .
C1D O17 1.412(18) .
C6 O1C 1.456(17) .
C1F O9 1.423(17) .
C1G O1M 1.439(19) .
C0AA O14 1.417(18) .
C1I O10 1.417(18) .
O1J C11 1.490(19) .
C1K O12 1.443(19) .
C1L O1B 1.433(19) .
C4AA O3AA 1.375(19) .
C1N O15 1.46(2) .
O1O C6AA 1.473(19) .
C1P O1H 1.393(19) .

loop_
_geom_torsion_atom_site_label_1
_geom_torsion_atom_site_label_2
_geom_torsion_atom_site_label_3
_geom_torsion_atom_site_label_4
_geom_torsion
_geom_torsion_site_symmetry_1
_geom_torsion_site_symmetry_2
_geom_torsion_site_symmetry_3
_geom_torsion_site_symmetry_4
Ag1 O2AA C47 O2 21.9(18) . . . .
Ag1 O2AA C47 C1T -153.8(7) . . . .
Ag1 N21 C38 C8AA 175.0(7) . . . .
Ag1 N21 C38 C3U -1.0(12) . . . .
Ag1 N21 C45 C32 -2.1(13) . . . .
Ag1 N21 C45 C28 -179.6(7) . . . .
Ag1 O30 C1E O3 21.1(15) . . . .
Ag1 O30 C1E C1O -157.5(6) . . . .
Ag2 O5 C2C O23 -25.5(17) . . . .
Ag2 O5 C2C C50 156.9(7) . . . .
Ag2 O29 C2O O6 -21.9(16) . . . .
Ag2 O29 C2O C3D 157.5(7) . . . .
Ag2 N18 C48 C7AA -174.7(8) . . . .
Ag2 N18 C48 C1S 9.9(14) . . . .
Ag2 N18 C44 C13 -6.9(14) . . . .
Ag2 N18 C44 C2R 178.2(8) . . . 18_546
Ag3 O20 C1C O1AA -22.0(17) . . . .
Ag3 O20 C1C C3T 153.6(7) . . . 18_546
Ag3 N0AA C3V C41 4.3(13) . . . .
Ag3 N0AA C3V C2AA -175.1(8) . . . 9
Ag3 O5AA C2N O43 -18.9(18) . . . .
Ag3 O5AA C2N C4 157.9(7) . . . 17_556
Ag4 N11 C16 C39 5.3(13) . . . .
Ag4 N11 C16 C37 -175.8(8) . . . .
Ag4 N11 C1V C40 3.1(14) . . . .
Ag4 N11 C1V C1AA -179.0(8) . . . .
Ag4 O26 C3C O0AA -24.4(17) . . . .
Ag4 O26 C3C C1A 154.2(7) . . . .
Ag4 O4AA C22 O4 -24.3(16) . . . .
Ag4 O4AA C22 C27 154.4(7) . . . .
Ag5 O3 C1E O30 8.7(16) . . . .
Ag5 O3 C1E C1O -172.7(6) . . . .
Ag5 O6AA C30 O13 26.5(18) . . . .
Ag5 O6AA C30 C21 -151.6(7) . . . .
Ag5 N14 C2I C1U 9.3(13) . . . .
Ag5 N14 C2I C2A -169.3(7) . . . 9_554
Ag5 N14 C3K C2Q 170.2(8) . . . 9_554
Ag5 N14 C3K C3E -8.2(12) . . . .
Ag6 O13 C30 O6AA 5.6(16) . . . .
Ag6 O13 C30 C21 -176.3(6) . . . .
Ag6 O22 C1R O25 0.1(16) . . . 9_554
Ag6 O22 C1R C2G -173.9(7) . . . 9_554
Ag6 N37 C46 C3L 8.9(13) . . . .
Ag6 N37 C46 C3P -176.1(8) . . . .
Ag6 N37 C2AA C3I -0.9(13) . . . .
Ag6 N37 C2AA C3V 177.9(8) . . . 5_554
Ag7 O6 C2O O29 -11.4(17) . . . .
Ag7 O6 C2O C3D 169.2(6) . . . .
Ag7 O16 C42 O1A -28.2(18) . . . .
Ag7 O16 C42 C5AA 151.7(7) . . . .
Ag7 N1X C2K C2T 7.1(13) . . . .
Ag7 N1X C2K C2U -170.1(8) . . . .
Ag8 O27 C18 O28 -26.4(18) . . . 1_556
Ag8 O27 C18 C3AA 151.1(7) . . . .
Ag8 N16 C2V C1Q -2.7(14) . . . .
Ag8 N16 C2V C8 173.6(8) . . . .
Ag8 N16 C7 C3Z 6.1(14) . . . .
Ag8 N16 C7 C3 -175.7(9) . . . .
Ag8 O1AA C1C O20 -14.0(18) . . . .
Ag8 O1AA C1C C3T 170.2(7) . . . 18_546
Ag9 O2 C47 O2AA 11.7(18) . . . .
Ag9 O2 C47 C1T -172.6(7) . . . .
Ag9 N44 C34 C2W -8.6(13) . . . .
Ag9 N44 C34 C2 169.0(8) . . . 5
Ag9 N44 C2M C2J -170.9(7) . . . 5
Ag9 N44 C2M C3F 9.9(12) . . . .
Ag10 O8 C25 O18 1.8(17) . . . .
Ag10 O8 C25 C1 171.9(7) . . . .
Ag11 N1 C8AA C38 -175.2(7) . . . .
Ag11 N1 C8AA C3X 5.8(12) . . . .
Ag11 N1 C28 C45 170.4(7) . . . .
Ag11 N1 C28 C2E -9.7(13) . . . .
Ag11 O1A C42 O16 -2.5(17) . . . .
Ag11 O1A C42 C5AA 177.6(7) . . . .
Ag11 O2L C2Z O11 -5.1(19) . . . .
Ag11 O2L C2Z C49 170.6(8) . . . .
Ag12 O1 C1J O24 0.0(17) . . . .
Ag12 O1 C1J C1Y 176.2(7) . . . 18_546
Ag12 O19 C26 O7 -2.9(17) . . . .
Ag12 O19 C26 C3W 173.7(8) . . . .
Ag12 N31 C2R C1Z -6.4(13) . . . .
Ag12 N31 C2R C44 172.5(8) . . . 17_556
Ag13 O4 C22 O4AA -7.4(16) . . . .
Ag13 O4 C22 C27 173.9(7) . . . .
Ag13 O1A C42 O16 126.8(12) . . . .
Ag13 O1A C42 C5AA -53.2(17) . . . .
Ag13 O11 C2Z C49 161.2(11) . . . .
Ag13 O11 C2Z O2L -23(3) . . . .
Ag14 O23 C2C O5 -5.5(18) . . . .
Ag14 O23 C2C C50 172.1(7) . . . .
Ag14 O24 C1J O1 -30.4(19) . . . .
Ag14 O24 C1J C1Y 153.3(7) . . . 18_546
Ag14 N33 C2A C2D 7.6(12) . . . .
Ag14 N33 C2A C2I -170.3(8) . . . 5
Ag14 N33 C2Q C3J -8.6(13) . . . .
Ag14 N33 C2Q C3K 170.8(8) . . . 5
Ag15 O7 C26 O19 -33(2) . . . .
Ag15 O7 C26 C3W 150.6(9) . . . .
Ag15 O43 C2N O5AA -6.9(19) . . . .
Ag15 O43 C2N C4 176.4(7) . . . 17_556
Ag16 O0AA C3C O26 -10.4(16) . . . .
Ag16 O0AA C3C C1A 171.0(7) . . . .
Ag16 O18 C25 O8 -34.9(19) . . . .
Ag16 O18 C25 C1 154.5(7) . . . .
Ag16 N35 C2J C2M -169.1(7) . . . 9_554
Ag16 N35 C2J C4C 11.2(13) . . . .
Ag16 N35 C2 C34 167.1(8) . . . 9_554
Ag16 N35 C2 C4D -10.7(12) . . . .
F6 C50 C1Y F5 -72.1(10) . . . .
F6 C50 C1Y F1C 175.0(8) . . . .
F6 C50 C1Y C1J 51.7(11) . . . 17_556
F6 C50 C2C O5 25.4(13) . . . .
F6 C50 C2C O23 -152.6(10) . . . .
F10 C49 C2Z O11 -171.4(11) . . . .
F10 C49 C2Z O2L 12.2(16) . . . .
F10 C49 C3T F7 -171.7(9) . . . .
F10 C49 C3T F18 72.4(11) . . . .
F10 C49 C3T C1C -51.0(12) . . . 17_556
F11 C50 C1Y F5 175.2(8) . . . .
F11 C50 C1Y F1C 62.3(11) . . . .
F11 C50 C1Y C1J -61.1(12) . . . 17_556
F11 C50 C2C O5 142.0(10) . . . .
F11 C50 C2C O23 -36.0(13) . . . .
F12 C21 C27 F1 175.0(8) . . . .
F12 C21 C27 F1F 60.9(11) . . . .
F12 C21 C27 C22 -62.9(11) . . . .
F12 C21 C30 O13 116.2(10) . . . .
F12 C21 C30 O6AA -65.4(12) . . . .
O2AA C47 C1T F8 -25.8(14) . . . .
O2AA C47 C1T F15 -143.9(10) . . . .
O2AA C47 C1T C3W 92.7(12) . . . 9_554
F13 C2G C3D F3 56.0(11) . . . .
F13 C2G C3D F4 173.2(7) . . . .
F13 C2G C3D C2O -68.3(10) . . . .
F1B C1A C3C O0AA -155.9(9) . . . .
F1B C1A C3C O26 25.3(14) . . . .
F1D C1A C3C O0AA -38.2(13) . . . .
F1D C1A C3C O26 143.0(10) . . . .
N11 C16 C37 N2P -5.3(17) . . . .
N11 C16 C37 C4B 176.0(10) . . . .
F1H C5AA C4 F9 -61.6(11) . . . .
F1H C5AA C4 F1G -177.8(8) . . . .
F1H C5AA C4 C2N 62.1(12) . . . 18_546
F1I C21 C27 F1 -70.5(10) . . . .
F1I C21 C27 F1F 175.4(8) . . . .
F1I C21 C27 C22 51.6(12) . . . .
F1I C21 C30 O13 0.9(13) . . . .
F1I C21 C30 O6AA 179.3(9) . . . .
F1J C49 C2Z O11 72.4(14) . . . .
F1J C49 C2Z O2L -104.0(13) . . . .
F1J C49 C3T F7 -55.1(12) . . . .
F1J C49 C3T F18 -171.0(9) . . . .
F1J C49 C3T C1C 65.6(13) . . . 17_556
O18 C25 C1 F14 62.5(13) . . . .
O18 C25 C1 F16 178.5(9) . . . .
O18 C25 C1 C1A -60.2(13) . . . 17
O19 C26 C3W F17 -112.4(12) . . . .
O19 C26 C3W F20 4.7(15) . . . .
O19 C26 C3W C1T 128.0(12) . . . 5
N21 C38 C8AA N1 5.0(15) . . . .
N21 C38 C8AA C3X -176.0(9) . . . .
N21 C45 C28 N1 4.5(16) . . . .
N21 C45 C28 C2E -175.3(9) . . . .
O27 C18 C3AA F2 170.6(9) . . . .
O27 C18 C3AA F1A 52.5(12) . . . .
O27 C18 C3AA C1O -65.6(12) . . . 9
O28 C18 C3AA F2 -11.5(13) 1_556 . . .
O28 C18 C3AA F1A -129.6(10) 1_556 . . .
O28 C18 C3AA C1O 112.3(11) 1_556 . . 9
O29 C2O C3D F3 138.8(10) . . . .
O29 C2O C3D F4 18.9(13) . . . .
O29 C2O C3D C2G -96.6(12) . . . .
O30 C1E C1O F19 -142.6(9) . . . .
O30 C1E C1O F1E -25.1(12) . . . .
O30 C1E C1O C3AA 93.5(11) . . . 5_554
O3 C1E C1O F19 38.6(12) . . . .
O3 C1E C1O F1E 156.1(8) . . . .
O3 C1E C1O C3AA -85.3(11) . . . 5_554
O8 C25 C1 F14 -109.5(11) . . . .
O8 C25 C1 F16 6.5(14) . . . .
O8 C25 C1 C1A 127.9(11) . . . 17
O4AA C22 C27 F1 31.3(12) . . . .
O4AA C22 C27 F1F 146.1(9) . . . .
O4AA C22 C27 C21 -88.7(12) . . . .
O2 C47 C1T F8 157.7(10) . . . .
O2 C47 C1T F15 39.6(13) . . . .
O2 C47 C1T C3W -83.8(12) . . . 9_554
O4 C22 C27 F1 -149.8(10) . . . .
O4 C22 C27 F1F -34.9(13) . . . .
O4 C22 C27 C21 90.2(12) . . . .
O6 C2O C3D F3 -41.7(12) . . . .
O6 C2O C3D F4 -161.6(9) . . . .
O6 C2O C3D C2G 82.8(11) . . . .
C16 N11 C1V C40 -178.2(10) . . . .
C16 N11 C1V C1AA -0.2(17) . . . .
C16 C37 N2P Ag10 175.9(8) . . . 17
C16 C37 N2P C1AA -0.4(16) . . . .
O7 C26 C3W F17 64.6(13) . . . .
O7 C26 C3W F20 -178.2(10) . . . .
O7 C26 C3W C1T -55.0(14) . . . 5
N18 C48 C7AA N31 -0.4(17) . . . 18_546
N18 C48 C7AA C2X 177.4(11) . . . .
C19 C1W N1X Ag7 -8.8(13) . . . .
C19 C1W N1X C2K -179.3(10) . . . .
C19 C1W C3H N2H 179.0(10) . . . 17_556
C19 C1W C3H C3N -2.7(17) . . . .
O16 C42 C5AA F1H 53.1(13) . . . .
O16 C42 C5AA F1K 171.1(10) . . . .
O16 C42 C5AA C4 -66.8(13) . . . .
N16 C2V C8 N10 3.5(18) . . . 17_556
N16 C2V C8 C3Q -178.8(11) . . . .
N16 C7 C3 N10 0.8(18) . . . 17_556
N16 C7 C3 C3A -178.9(11) . . . .
O1A C42 C5AA F1H -126.9(11) . . . .
O1A C42 C5AA F1K -8.9(15) . . . .
O1A C42 C5AA C4 113.2(12) . . . .
F1K C5AA C4 F9 -175.2(9) . . . .
F1K C5AA C4 F1G 68.6(10) . . . .
F1K C5AA C4 C2N -51.6(12) . . . 18_546
C32 C45 C28 N1 -173.0(10) . . . .
C32 C45 C28 C2E 7.2(15) . . . .
F36 C2G C3D F3 170.7(8) . . . .
F36 C2G C3D F4 -72.0(10) . . . .
F36 C2G C3D C2O 46.4(11) . . . .
N37 C46 C3P N0AA 0.2(17) . . . 5_554
N37 C46 C3P C23 177.2(10) . . . .
C38 N21 C45 C32 176.7(9) . . . .
C38 N21 C45 C28 -0.9(15) . . . .
C39 C16 C37 N2P 173.6(10) . . . .
C39 C16 C37 C4B -5.1(18) . . . .
C42 C5AA C4 F9 60.5(12) . . . .
C42 C5AA C4 F1G -55.7(12) . . . .
C42 C5AA C4 C2N -175.9(10) . . . 18_546
C45 N21 C38 C8AA -3.8(15) . . . .
C45 N21 C38 C3U -179.7(9) . . . .
C46 N37 C2AA C3I -177.7(10) . . . .
C46 N37 C2AA C3V 1.1(16) . . . 5_554
C48 N18 C44 C13 -179.7(10) . . . .
C48 N18 C44 C2R 5.4(16) . . . 18_546
C8AA N1 C28 C45 -3.2(15) . . . .
C8AA N1 C28 C2E 176.6(9) . . . .
C2AA N37 C46 C3L -174.3(10) . . . .
C2AA N37 C46 C3P 0.7(16) . . . .
C7AA N31 C2R C1Z 176.7(10) 17_556 . . .
C7AA N31 C2R C44 -4.4(15) 17_556 . . 17_556
C27 C21 C30 O13 -122.9(11) . . . .
C27 C21 C30 O6AA 55.5(13) . . . .
C28 N1 C8AA C38 -1.4(15) . . . .
C28 N1 C8AA C3X 179.6(9) . . . .
C30 C21 C27 F1 54.8(11) . . . .
C30 C21 C27 F1F -59.3(12) . . . .
C30 C21 C27 C22 176.9(9) . . . .
C1Q C2V C8 N10 179.6(10) . . . 17_556
C1Q C2V C8 C3Q -2.7(17) . . . .
C1R C2G C3D F3 -63.8(11) 5 . . .
C1R C2G C3D F4 53.5(10) 5 . . .
C1R C2G C3D C2O 172.0(8) 5 . . .
C1S C48 C7AA N31 174.8(10) . . . 18_546
C1S C48 C7AA C2X -7.3(17) . . . .
C34 N44 C2M C2J 1.0(15) . . . 5
C34 N44 C2M C3F -178.3(9) . . . .
C1V N11 C16 C39 -173.5(10) . . . .
C1V N11 C16 C37 5.5(17) . . . .
C1V C1AA N2P Ag10 -170.4(8) . . . 17
C1V C1AA N2P C37 5.8(15) . . . .
C1W N1X C2K C2T 177.8(10) . . . .
C1W N1X C2K C2U 0.7(16) . . . .
N1X C1W C3H N2H -1.0(17) . . . 17_556
N1X C1W C3H C3N 177.4(10) . . . .
N1X C2K C2U N2H -1.6(17) . . . 17_556
N1X C2K C2U C3M 179.2(10) . . . .
C1Y C50 C2C O5 -95.0(12) . . . .
C1Y C50 C2C O23 87.1(12) . . . .
C44 N18 C48 C7AA -2.0(18) . . . .
C44 N18 C48 C1S -177.4(9) . . . .
C2A N33 C2Q C3J 178.8(9) . . . .
C2A N33 C2Q C3K -1.8(15) . . . 5
C2C C50 C1Y F5 51.3(12) . . . .
C2C C50 C1Y F1C -61.5(12) . . . .
C2C C50 C1Y C1J 175.1(9) . . . 17_556
C2I N14 C3K C2Q 0.7(15) . . . 9_554
C2I N14 C3K C3E -177.7(9) . . . .
C2J N35 C2 C34 -0.4(16) . . . 9_554
C2J N35 C2 C4D -178.2(9) . . . .
C2M N44 C34 C2W 179.6(9) . . . .
C2M N44 C34 C2 -2.8(16) . . . 5
N2P C1AA C1V N11 -5.6(17) . . . .
N2P C1AA C1V C40 172.2(10) . . . .
C2Q N33 C2A C2D -179.6(9) . . . .
C2Q N33 C2A C2I 2.5(15) . . . 5
C2S C1AA C1V N11 177.0(10) . . . .
C2S C1AA C1V C40 -5.2(17) . . . .
C2S C1AA N2P Ag10 7.1(13) . . . 17
C2S C1AA N2P C37 -176.7(10) . . . .
C2T C2K C2U N2H -178.6(10) . . . 17_556
C2T C2K C2U C3M 2.1(17) . . . .
C2V N16 C7 C3Z -178.2(11) . . . .
C2V N16 C7 C3 0.0(18) . . . .
C2Z C49 C3T F7 65.8(12) . . . .
C2Z C49 C3T F18 -50.1(13) . . . .
C2Z C49 C3T C1C -173.5(9) . . . 17_556
C3H C1W N1X Ag7 171.1(8) . . . .
C3H C1W N1X C2K 0.6(17) . . . .
C3K N14 C2I C1U 178.6(9) . . . .
C3K N14 C2I C2A 0.0(15) . . . 9_554
C3L C46 C3P N0AA 175.1(10) . . . 5_554
C3L C46 C3P C23 -7.9(16) . . . .
C3P N0AA C3V C41 -176.0(10) 9 . . .
C3P N0AA C3V C2AA 4.7(16) 9 . . 9
C3T C49 C2Z O11 -50.8(15) . . . .
C3T C49 C2Z O2L 132.9(13) . . . .
C3U C38 C8AA N1 -179.2(9) . . . .
C3U C38 C8AA C3X -0.2(16) . . . .
C3Z C7 C3 N10 179.0(11) . . . 17_556
C3Z C7 C3 C3A -0.8(18) . . . .
C4B C37 N2P Ag10 -5.4(13) . . . 17
C4B C37 N2P C1AA 178.3(10) . . . .
C1 C1A C3C O0AA 84.0(12) 18_545 . . .
C1 C1A C3C O26 -94.8(12) 18_545 . . .
C7 N16 C2V C1Q -178.4(10) . . . .
C7 N16 C2V C8 -2.1(17) . . . .
C2 N35 C2J C2M -1.4(15) . . . 9_554
C2 N35 C2J C4C 179.0(9) . . . .

loop_
_twin_individual_id
_twin_individual_mass_fraction_refined
1 0.5011(7)
2 0.4989(7)
